data_4108230
loop_
_publ_author_name
'Holger Braunschweig'
'Martin Kaupp'
'Christopher J. Adams'
'Thomas Kupfer'
'Krzysztof Radacki'
'Sandra Schinzel'

_publ_contact_author_address
; Institut fuer Anorganische Chemie
Universitaet Wuerzburg
Am Hubland
97074 Wuerzburg, Germany
;
_publ_contact_author_email H.Braunschweig@mail.uni-wuerzburg.de
_publ_contact_author_fax +49-931-8884623
_publ_contact_author_name 'Prof. Dr. Holger Braunschweig'
_publ_contact_author_phone +49-931-8885260
_publ_section_title
;
 Synthesis, Reactivity, and Electronic Structure of [n]Vanadoarenophanes:
 An Experimental and Theoretical Study
;
_journal_name_full 'Journal of the American Chemical Society'
_journal_page_first 11376
_journal_page_last 11393
_journal_paper_doi 10.1021/ja802034p
_journal_volume 130
_journal_year 2008
_chemical_formula_moiety 'C48 H68 Li4 O6 V2, C4 H8 O'
_chemical_formula_sum 'C52 H76 Li4 O7 V2'
_chemical_formula_weight 942.77
_chemical_name_common
;
?
;
_chemical_name_systematic
; 
?
;
_space_group_IT_number 2
_symmetry_cell_setting triclinic
_symmetry_space_group_name_Hall '-P 1'
_symmetry_space_group_name_H-M 'P -1'
_atom_sites_solution_hydrogens geom
_atom_sites_solution_primary direct
_atom_sites_solution_secondary difmap
_audit_creation_method SHELXL-97
_cell_angle_alpha 93.159(4)
_cell_angle_beta 90.694(4)
_cell_angle_gamma 93.629(4)
_cell_formula_units_Z 2
_cell_length_a 10.1225(7)
_cell_length_b 12.4870(8)
_cell_length_c 19.2872(12)
_cell_measurement_reflns_used 9033
_cell_measurement_temperature 100(2)
_cell_measurement_theta_max 30.67
_cell_measurement_theta_min 2.29
_cell_volume 2429.0(3)
_computing_cell_refinement 'Saint+ ver. 7.12A (Bruker AXS)'
_computing_data_collection 'APEX2 ver. 1.0-27 (Bruker AXS)'
_computing_data_reduction 'Saint+ ver. 7.12A (Bruker AXS)'
_computing_molecular_graphics 'XP ver. 5.1 (Bruker AXS, 1998)'
_computing_publication_material 'SHELXL-97 (Sheldrick, 1997)'
_computing_structure_refinement 'SHELXL-97 (Sheldrick, 1997)'
_computing_structure_solution 'SHELXS-97 (Sheldrick, 1990)'
_diffrn_ambient_temperature 100(2)
_diffrn_measured_fraction_theta_full 0.986
_diffrn_measured_fraction_theta_max 0.972
_diffrn_measurement_device_type 'CCD area detector'
_diffrn_measurement_method 'phi and omega scans'
_diffrn_radiation_monochromator 'multi-layer mirror'
_diffrn_radiation_source 'rotating anode'
_diffrn_radiation_type MoK\a
_diffrn_radiation_wavelength 0.71073
_diffrn_reflns_av_R_equivalents 0.0581
_diffrn_reflns_av_sigmaI/netI 0.0652
_diffrn_reflns_limit_h_max 14
_diffrn_reflns_limit_h_min -14
_diffrn_reflns_limit_k_max 17
_diffrn_reflns_limit_k_min -17
_diffrn_reflns_limit_l_max 27
_diffrn_reflns_limit_l_min -27
_diffrn_reflns_number 62805
_diffrn_reflns_theta_full 26.00
_diffrn_reflns_theta_max 30.72
_diffrn_reflns_theta_min 1.06
_exptl_absorpt_coefficient_mu 0.435
_exptl_absorpt_correction_T_max 0.959
_exptl_absorpt_correction_T_min 0.901
_exptl_absorpt_correction_type multi-scan
_exptl_absorpt_process_details 'Sadabs 2004/1 (Brucker Nonius 2004)'
_exptl_crystal_colour red
_exptl_crystal_density_diffrn 1.289
_exptl_crystal_description block
_exptl_crystal_F_000 1004
_exptl_crystal_size_max 0.23
_exptl_crystal_size_mid 0.18
_exptl_crystal_size_min 0.12
_refine_diff_density_max 0.833
_refine_diff_density_min -0.898
_refine_diff_density_rms 0.075
_refine_ls_extinction_method none
_refine_ls_goodness_of_fit_ref 1.048
_refine_ls_hydrogen_treatment constr
_refine_ls_matrix_type full
_refine_ls_number_parameters 854
_refine_ls_number_reflns 14700
_refine_ls_number_restraints 975
_refine_ls_restrained_S_all 1.075
_refine_ls_R_factor_all 0.1143
_refine_ls_R_factor_gt 0.0688
_refine_ls_shift/su_max 0.001
_refine_ls_shift/su_mean 0.000
_refine_ls_structure_factor_coef Fsqd
_refine_ls_weighting_details 'calc w=1/[\s^2^(Fo^2^)+(0.0449P)^2^+4.1261P] where P=(Fo^2^+2Fc^2^)/3'
_refine_ls_weighting_scheme calc
_refine_ls_wR_factor_gt 0.1456
_refine_ls_wR_factor_ref 0.1695
_reflns_number_gt 9790
_reflns_number_total 14700
_reflns_threshold_expression >2sigma(I)
_cod_data_source_file ja802034p-file004.cif
_cod_data_source_block Kr092
_cod_original_sg_symbol_Hall '-P 1 '
_cod_database_code 4108230

loop_
_symmetry_equiv_pos_as_xyz
'x, y, z'
'-x, -y, -z'

loop_
_atom_site_label
_atom_site_type_symbol
_atom_site_fract_x
_atom_site_fract_y
_atom_site_fract_z
_atom_site_U_iso_or_equiv
_atom_site_adp_type
_atom_site_occupancy
_atom_site_symmetry_multiplicity
_atom_site_calc_flag
_atom_site_refinement_flags
_atom_site_disorder_assembly
_atom_site_disorder_group
V1 V 0.20548(4) 0.30752(3) 0.16264(2) 0.02037(10) Uani 1 1 d . A .
V2 V 0.25934(5) 0.11672(4) 0.45634(2) 0.03161(13) Uani 1 1 d . A .
Li1 Li 0.2885(5) 0.1424(4) 0.2490(2) 0.0318(10) Uani 1 1 d . A .
Li2 Li 0.2618(6) -0.0367(4) 0.1313(3) 0.0413(13) Uani 1 1 d D . .
Li3 Li 0.3530(6) 0.4187(4) 0.3783(3) 0.0425(13) Uani 1 1 d D . .
Li4 Li 0.4040(5) 0.2281(4) 0.3487(2) 0.0335(11) Uani 1 1 d D A .
C10 C 0.3250(3) 0.2899(2) 0.44772(13) 0.0285(6) Uani 1 1 d . A .
C11 C 0.4075(3) 0.2411(2) 0.49675(14) 0.0329(6) Uani 1 1 d . . .
H11 H 0.5007 0.2483 0.4913 0.039 Uiso 1 1 calc R A .
C12 C 0.3569(4) 0.1826(2) 0.55304(14) 0.0416(8) Uani 1 1 d . A .
H12 H 0.4157 0.1509 0.5835 0.050 Uiso 1 1 calc R . .
C13 C 0.2187(4) 0.1718(3) 0.56344(15) 0.0483(10) Uani 1 1 d . . .
H13 H 0.1841 0.1332 0.6010 0.058 Uiso 1 1 calc R A .
C14 C 0.1328(4) 0.2187(3) 0.51766(15) 0.0435(8) Uani 1 1 d . A .
H14 H 0.0398 0.2118 0.5240 0.052 Uiso 1 1 calc R . .
C15 C 0.1863(3) 0.2764(2) 0.46178(15) 0.0327(6) Uani 1 1 d . . .
H15 H 0.1263 0.3079 0.4319 0.039 Uiso 1 1 calc R A .
C20 C 0.2931(3) 0.0671(2) 0.34468(13) 0.0331(7) Uani 1 1 d . . .
C21 C 0.3781(3) 0.0138(2) 0.39005(14) 0.0347(7) Uani 1 1 d . A .
H21 H 0.4703 0.0174 0.3811 0.042 Uiso 1 1 calc R . .
C22 C 0.3322(4) -0.0441(2) 0.44770(15) 0.0383(7) Uani 1 1 d . . .
H22 H 0.3934 -0.0764 0.4765 0.046 Uiso 1 1 calc R A .
C23 C 0.1960(3) -0.0534(2) 0.46181(15) 0.0368(7) Uani 1 1 d . A .
H23 H 0.1648 -0.0918 0.5001 0.044 Uiso 1 1 calc R . .
C24 C 0.1057(3) -0.0049(2) 0.41838(15) 0.0362(7) Uani 1 1 d . . .
H24 H 0.0133 -0.0114 0.4267 0.043 Uiso 1 1 calc R A .
C25 C 0.1560(3) 0.0541(2) 0.36179(14) 0.0336(7) Uani 1 1 d . A .
H25 H 0.0942 0.0869 0.3337 0.040 Uiso 1 1 calc R . .
C30 C 0.3127(3) 0.3223(2) 0.26580(13) 0.0245(5) Uani 1 1 d . A .
C31 C 0.1731(3) 0.3376(2) 0.27347(14) 0.0274(6) Uani 1 1 d . . .
H31 H 0.1255 0.2958 0.3057 0.033 Uiso 1 1 calc R A .
C32 C 0.1026(3) 0.4112(2) 0.23606(15) 0.0302(6) Uani 1 1 d . A .
H32 H 0.0104 0.4166 0.2429 0.036 Uiso 1 1 calc R . .
C33 C 0.1706(3) 0.4764(2) 0.18844(14) 0.0291(6) Uani 1 1 d . . .
H33 H 0.1245 0.5259 0.1632 0.035 Uiso 1 1 calc R A .
C34 C 0.3080(3) 0.4671(2) 0.17882(13) 0.0265(5) Uani 1 1 d . A .
H34 H 0.3549 0.5106 0.1473 0.032 Uiso 1 1 calc R . .
C35 C 0.3750(3) 0.3917(2) 0.21690(13) 0.0248(5) Uani 1 1 d . . .
H35 H 0.4671 0.3869 0.2095 0.030 Uiso 1 1 calc R A .
C40 C 0.2319(3) 0.1321(2) 0.14191(12) 0.0246(5) Uani 1 1 d . A .
C41 C 0.0942(3) 0.1528(2) 0.14487(14) 0.0270(5) Uani 1 1 d . . .
H41 H 0.0396 0.1121 0.1748 0.032 Uiso 1 1 calc R A .
C42 C 0.0343(3) 0.2308(2) 0.10556(15) 0.0294(6) Uani 1 1 d . A .
H42 H -0.0572 0.2420 0.1104 0.035 Uiso 1 1 calc R . .
C43 C 0.1117(3) 0.2911(2) 0.05945(14) 0.0285(6) Uani 1 1 d . . .
H43 H 0.0728 0.3433 0.0331 0.034 Uiso 1 1 calc R A .
C44 C 0.2475(3) 0.2733(2) 0.05279(13) 0.0275(6) Uani 1 1 d . A .
H44 H 0.3003 0.3127 0.0213 0.033 Uiso 1 1 calc R . .
C45 C 0.3052(3) 0.1959(2) 0.09356(13) 0.0254(5) Uani 1 1 d . . .
H45 H 0.3969 0.1859 0.0886 0.030 Uiso 1 1 calc R A .
O50A O 0.5447(5) 0.4721(5) 0.3712(3) 0.0381(14) Uani 0.621(13) 1 d PDU A 1
C50A C 0.6147(7) 0.5492(5) 0.3294(3) 0.0384(16) Uani 0.621(13) 1 d PDU A 1
H50A H 0.5962 0.6235 0.3451 0.046 Uiso 0.621(13) 1 calc PR A 1
H50B H 0.5880 0.5371 0.2799 0.046 Uiso 0.621(13) 1 calc PR A 1
C51A C 0.7581(8) 0.5311(6) 0.3393(4) 0.062(2) Uani 0.621(13) 1 d PDU A 1
H51A H 0.8131 0.5990 0.3359 0.074 Uiso 0.621(13) 1 calc PR A 1
H51B H 0.7872 0.4775 0.3039 0.074 Uiso 0.621(13) 1 calc PR A 1
C52A C 0.7690(5) 0.4898(5) 0.4115(4) 0.0406(16) Uani 0.621(13) 1 d PDU A 1
H52A H 0.8139 0.4216 0.4104 0.049 Uiso 0.621(13) 1 calc PR A 1
H52B H 0.8183 0.5432 0.4435 0.049 Uiso 0.621(13) 1 calc PR A 1
C53A C 0.6280(4) 0.4728(8) 0.4329(3) 0.0291(19) Uani 0.621(13) 1 d PDU A 1
H53A H 0.6146 0.4036 0.4553 0.035 Uiso 0.621(13) 1 calc PR A 1
H53B H 0.6052 0.5313 0.4665 0.035 Uiso 0.621(13) 1 calc PR A 1
O50B O 0.5188(9) 0.5067(8) 0.3833(4) 0.043(2) Uani 0.379(13) 1 d PDU A 2
C50B C 0.5608(12) 0.5753(9) 0.3285(5) 0.044(3) Uani 0.379(13) 1 d PDU A 2
H50C H 0.5599 0.6522 0.3438 0.052 Uiso 0.379(13) 1 calc PR A 2
H50D H 0.5042 0.5610 0.2864 0.052 Uiso 0.379(13) 1 calc PR A 2
C51B C 0.6986(13) 0.5431(11) 0.3161(5) 0.056(3) Uani 0.379(13) 1 d PDU A 2
H51C H 0.7541 0.6030 0.2979 0.068 Uiso 0.379(13) 1 calc PR A 2
H51D H 0.6985 0.4802 0.2825 0.068 Uiso 0.379(13) 1 calc PR A 2
C52B C 0.7494(12) 0.5151(11) 0.3867(6) 0.047(3) Uani 0.379(13) 1 d PDU A 2
H52C H 0.8119 0.4574 0.3819 0.056 Uiso 0.379(13) 1 calc PR A 2
H52D H 0.7951 0.5788 0.4113 0.056 Uiso 0.379(13) 1 calc PR A 2
C53B C 0.6293(9) 0.478(2) 0.4253(10) 0.073(7) Uani 0.379(13) 1 d PDU A 2
H53C H 0.6265 0.3993 0.4301 0.088 Uiso 0.379(13) 1 calc PR A 2
H53D H 0.6282 0.5145 0.4721 0.088 Uiso 0.379(13) 1 calc PR A 2
O54A O 0.2457(5) 0.5419(3) 0.4062(4) 0.054(2) Uani 0.688(6) 1 d PDU A 1
C54A C 0.1043(5) 0.5496(4) 0.3985(3) 0.0424(12) Uani 0.688(6) 1 d PDU A 1
H54A H 0.0644 0.5648 0.4443 0.051 Uiso 0.688(6) 1 calc PR A 1
H54B H 0.0625 0.4812 0.3779 0.051 Uiso 0.688(6) 1 calc PR A 1
C55A C 0.0825(4) 0.6405(3) 0.3511(2) 0.0374(11) Uani 0.688(6) 1 d PDU A 1
H55A H 0.0526 0.6122 0.3042 0.045 Uiso 0.688(6) 1 calc PR A 1
H55B H 0.0162 0.6884 0.3705 0.045 Uiso 0.688(6) 1 calc PR A 1
C56A C 0.2182(5) 0.6990(4) 0.3490(3) 0.0438(14) Uani 0.688(6) 1 d PDU A 1
H56A H 0.2630 0.6818 0.3048 0.053 Uiso 0.688(6) 1 calc PR A 1
H56B H 0.2126 0.7778 0.3554 0.053 Uiso 0.688(6) 1 calc PR A 1
C57A C 0.2876(6) 0.6553(3) 0.4092(3) 0.0519(15) Uani 0.688(6) 1 d PDU A 1
H57A H 0.3849 0.6656 0.4048 0.062 Uiso 0.688(6) 1 calc PR A 1
H57B H 0.2614 0.6911 0.4535 0.062 Uiso 0.688(6) 1 calc PR A 1
O54B O 0.2654(14) 0.5472(7) 0.3985(9) 0.057(5) Uani 0.312(6) 1 d PDU A 2
C54B C 0.1430(13) 0.5356(12) 0.4360(9) 0.069(4) Uani 0.312(6) 1 d PDU A 2
H54C H 0.0737 0.4897 0.4100 0.082 Uiso 0.312(6) 1 calc PR A 2
H54D H 0.1556 0.5094 0.4830 0.082 Uiso 0.312(6) 1 calc PR A 2
C55B C 0.1185(14) 0.6475(11) 0.4374(7) 0.067(4) Uani 0.312(6) 1 d PDU A 2
H55C H 0.1601 0.6857 0.4792 0.081 Uiso 0.312(6) 1 calc PR A 2
H55D H 0.0221 0.6568 0.4383 0.081 Uiso 0.312(6) 1 calc PR A 2
C56B C 0.1776(12) 0.6923(13) 0.3723(7) 0.063(5) Uani 0.312(6) 1 d PDU A 2
H56C H 0.1138 0.6796 0.3330 0.075 Uiso 0.312(6) 1 calc PR A 2
H56D H 0.1981 0.7707 0.3796 0.075 Uiso 0.312(6) 1 calc PR A 2
C57B C 0.3013(10) 0.6368(7) 0.3566(5) 0.037(2) Uani 0.312(6) 1 d PDU A 2
H57C H 0.3093 0.6153 0.3067 0.044 Uiso 0.312(6) 1 calc PR A 2
H57D H 0.3824 0.6790 0.3738 0.044 Uiso 0.312(6) 1 calc PR A 2
O58A O 0.4013(6) -0.1188(3) 0.1710(3) 0.0525(16) Uani 0.700(10) 1 d PDU B 1
C58A C 0.5042(6) -0.0796(3) 0.2208(3) 0.0379(15) Uani 0.700(10) 1 d PDU B 1
H58A H 0.4727 -0.0244 0.2543 0.045 Uiso 0.700(10) 1 calc PR B 1
H58B H 0.5842 -0.0504 0.1976 0.045 Uiso 0.700(10) 1 calc PR B 1
C59A C 0.5282(6) -0.1816(3) 0.2546(3) 0.0401(14) Uani 0.700(10) 1 d PDU B 1
H59A H 0.4604 -0.1980 0.2897 0.048 Uiso 0.700(10) 1 calc PR B 1
H59B H 0.6172 -0.1785 0.2767 0.048 Uiso 0.700(10) 1 calc PR B 1
C60A C 0.5172(6) -0.2627(4) 0.1929(3) 0.0462(17) Uani 0.700(10) 1 d PDU B 1
H60A H 0.5939 -0.2539 0.1619 0.055 Uiso 0.700(10) 1 calc PR B 1
H60B H 0.5098 -0.3373 0.2080 0.055 Uiso 0.700(10) 1 calc PR B 1
C61A C 0.3924(6) -0.2344(3) 0.1584(3) 0.0422(14) Uani 0.700(10) 1 d PDU B 1
H61A H 0.3912 -0.2551 0.1081 0.051 Uiso 0.700(10) 1 calc PR B 1
H61B H 0.3133 -0.2681 0.1800 0.051 Uiso 0.700(10) 1 calc PR B 1
O58B O 0.4324(9) -0.1030(7) 0.1541(5) 0.033(3) Uani 0.300(10) 1 d PDU B 2
C58B C 0.475(2) -0.093(2) 0.2263(6) 0.089(9) Uani 0.300(10) 1 d PDU B 2
H58C H 0.4015 -0.1140 0.2573 0.107 Uiso 0.300(10) 1 calc PR B 2
H58D H 0.5082 -0.0181 0.2398 0.107 Uiso 0.300(10) 1 calc PR B 2
C59B C 0.5826(15) -0.1687(11) 0.2278(8) 0.050(4) Uani 0.300(10) 1 d PDU B 2
H59C H 0.5993 -0.1870 0.2763 0.061 Uiso 0.300(10) 1 calc PR B 2
H59D H 0.6650 -0.1335 0.2103 0.061 Uiso 0.300(10) 1 calc PR B 2
C60B C 0.546(3) -0.2707(11) 0.1836(11) 0.100(9) Uani 0.300(10) 1 d PDU B 2
H60C H 0.6229 -0.3013 0.1603 0.120 Uiso 0.300(10) 1 calc PR B 2
H60D H 0.4959 -0.3262 0.2091 0.120 Uiso 0.300(10) 1 calc PR B 2
C61B C 0.4613(14) -0.2130(7) 0.1360(6) 0.037(3) Uani 0.300(10) 1 d PDU B 2
H61C H 0.5038 -0.2142 0.0900 0.045 Uiso 0.300(10) 1 calc PR B 2
H61D H 0.3756 -0.2557 0.1301 0.045 Uiso 0.300(10) 1 calc PR B 2
O62A O 0.0899(6) -0.1169(4) 0.1570(2) 0.0420(12) Uani 0.579(9) 1 d PDU B 1
C62A C 0.0474(8) -0.1177(6) 0.2284(2) 0.0515(19) Uani 0.579(9) 1 d PDU B 1
H62A H 0.0464 -0.0430 0.2484 0.062 Uiso 0.579(9) 1 calc PR B 1
H62B H 0.1103 -0.1562 0.2561 0.062 Uiso 0.579(9) 1 calc PR B 1
C63A C -0.0880(7) -0.1721(6) 0.2315(4) 0.0531(19) Uani 0.579(9) 1 d PDU B 1
H63A H -0.1579 -0.1226 0.2222 0.064 Uiso 0.579(9) 1 calc PR B 1
H63B H -0.1039 -0.2041 0.2768 0.064 Uiso 0.579(9) 1 calc PR B 1
C64A C -0.0781(11) -0.2574(7) 0.1731(4) 0.064(2) Uani 0.579(9) 1 d PDU B 1
H64A H -0.0476 -0.3244 0.1912 0.077 Uiso 0.579(9) 1 calc PR B 1
H64B H -0.1651 -0.2736 0.1497 0.077 Uiso 0.579(9) 1 calc PR B 1
C65A C 0.0202(8) -0.2113(5) 0.1239(4) 0.044(2) Uani 0.579(9) 1 d PDU B 1
H65A H 0.0840 -0.2654 0.1105 0.053 Uiso 0.579(9) 1 calc PR B 1
H65B H -0.0259 -0.1917 0.0813 0.053 Uiso 0.579(9) 1 calc PR B 1
O62B O 0.1295(8) -0.1437(6) 0.1554(3) 0.0420(12) Uani 0.421(9) 1 d PDU B 2
C62B C 0.1143(9) -0.1584(8) 0.2288(3) 0.048(2) Uani 0.421(9) 1 d PDU B 2
H62C H 0.1509 -0.0953 0.2578 0.058 Uiso 0.421(9) 1 calc PR B 2
H62D H 0.1545 -0.2241 0.2433 0.058 Uiso 0.421(9) 1 calc PR B 2
C63B C -0.0336(9) -0.1693(10) 0.2299(6) 0.051(3) Uani 0.421(9) 1 d PDU B 2
H63C H -0.0700 -0.0976 0.2355 0.062 Uiso 0.421(9) 1 calc PR B 2
H63D H -0.0641 -0.2126 0.2688 0.062 Uiso 0.421(9) 1 calc PR B 2
C64B C -0.0782(15) -0.2248(11) 0.1609(6) 0.064(2) Uani 0.421(9) 1 d PDU B 2
H64C H -0.0775 -0.3039 0.1627 0.077 Uiso 0.421(9) 1 calc PR B 2
H64D H -0.1686 -0.2061 0.1482 0.077 Uiso 0.421(9) 1 calc PR B 2
C65B C 0.0204(10) -0.1837(12) 0.1101(5) 0.052(3) Uani 0.421(9) 1 d PDU B 2
H65C H 0.0467 -0.2420 0.0772 0.062 Uiso 0.421(9) 1 calc PR B 2
H65D H -0.0145 -0.1256 0.0836 0.062 Uiso 0.421(9) 1 calc PR B 2
O66A O 0.2569(9) -0.0906(10) 0.0342(4) 0.0313(19) Uani 0.47(3) 1 d PDU B 1
C66A C 0.3768(10) -0.1145(12) -0.0021(7) 0.0323(14) Uani 0.47(3) 1 d PDU B 1
H66A H 0.3968 -0.1905 0.0017 0.039 Uiso 0.47(3) 1 calc PR B 1
H66B H 0.4533 -0.0674 0.0161 0.039 Uiso 0.47(3) 1 calc PR B 1
C67A C 0.343(2) -0.0918(15) -0.0753(8) 0.045(3) Uani 0.47(3) 1 d PDU B 1
H67A H 0.3042 -0.1573 -0.1009 0.054 Uiso 0.47(3) 1 calc PR B 1
H67B H 0.4234 -0.0655 -0.0998 0.054 Uiso 0.47(3) 1 calc PR B 1
C68A C 0.2440(15) -0.0059(12) -0.0694(8) 0.043(3) Uani 0.47(3) 1 d PDU B 1
H68A H 0.2889 0.0665 -0.0612 0.052 Uiso 0.47(3) 1 calc PR B 1
H68B H 0.1875 -0.0070 -0.1117 0.052 Uiso 0.47(3) 1 calc PR B 1
C69A C 0.1648(10) -0.0371(11) -0.0079(6) 0.033(2) Uani 0.47(3) 1 d PDU B 1
H69A H 0.1332 0.0270 0.0177 0.039 Uiso 0.47(3) 1 calc PR B 1
H69B H 0.0876 -0.0863 -0.0223 0.039 Uiso 0.47(3) 1 calc PR B 1
O66B O 0.2731(9) -0.0598(9) 0.0292(3) 0.0325(18) Uani 0.53(3) 1 d PDU B 2
C66B C 0.3570(12) -0.1205(9) -0.0164(5) 0.0323(14) Uani 0.53(3) 1 d PDU B 2
H66C H 0.3314 -0.1983 -0.0152 0.039 Uiso 0.53(3) 1 calc PR B 2
H66D H 0.4505 -0.1084 -0.0007 0.039 Uiso 0.53(3) 1 calc PR B 2
C67B C 0.3417(15) -0.0850(11) -0.0886(6) 0.034(2) Uani 0.53(3) 1 d PDU B 2
H67C H 0.2950 -0.1421 -0.1190 0.040 Uiso 0.53(3) 1 calc PR B 2
H67D H 0.4290 -0.0656 -0.1087 0.040 Uiso 0.53(3) 1 calc PR B 2
C68B C 0.2603(12) 0.0125(10) -0.0796(6) 0.035(2) Uani 0.53(3) 1 d PDU B 2
H68C H 0.3176 0.0794 -0.0721 0.041 Uiso 0.53(3) 1 calc PR B 2
H68D H 0.2015 0.0188 -0.1204 0.041 Uiso 0.53(3) 1 calc PR B 2
C69B C 0.1822(9) -0.0112(9) -0.0163(5) 0.0281(19) Uani 0.53(3) 1 d PDU B 2
H69C H 0.1510 0.0557 0.0060 0.034 Uiso 0.53(3) 1 calc PR B 2
H69D H 0.1046 -0.0613 -0.0284 0.034 Uiso 0.53(3) 1 calc PR B 2
O70A O 0.6023(4) 0.2279(5) 0.3365(3) 0.0323(13) Uani 0.605(11) 1 d PDU A 1
C70A C 0.6484(9) 0.2126(7) 0.2661(4) 0.034(2) Uani 0.605(11) 1 d PDU A 1
H70A H 0.6571 0.2828 0.2444 0.041 Uiso 0.605(11) 1 calc PR A 1
H70B H 0.5831 0.1652 0.2384 0.041 Uiso 0.605(11) 1 calc PR A 1
C71A C 0.7793(8) 0.1635(7) 0.2658(3) 0.0390(18) Uani 0.605(11) 1 d PDU A 1
H71A H 0.8533 0.2189 0.2631 0.047 Uiso 0.605(11) 1 calc PR A 1
H71B H 0.7849 0.1093 0.2267 0.047 Uiso 0.605(11) 1 calc PR A 1
C72A C 0.7795(7) 0.1120(6) 0.3351(3) 0.051(2) Uani 0.605(11) 1 d PDU A 1
H72A H 0.7344 0.0391 0.3315 0.061 Uiso 0.605(11) 1 calc PR A 1
H72B H 0.8708 0.1074 0.3532 0.061 Uiso 0.605(11) 1 calc PR A 1
C73A C 0.7041(8) 0.1878(8) 0.3797(4) 0.044(3) Uani 0.605(11) 1 d PDU A 1
H73A H 0.6635 0.1501 0.4187 0.053 Uiso 0.605(11) 1 calc PR A 1
H73B H 0.7641 0.2481 0.3990 0.053 Uiso 0.605(11) 1 calc PR A 1
O70B O 0.5920(6) 0.1935(7) 0.3303(5) 0.0285(19) Uani 0.395(11) 1 d PDU A 2
C70B C 0.6542(12) 0.2388(10) 0.2704(6) 0.025(3) Uani 0.395(11) 1 d PDU A 2
H70C H 0.6607 0.3183 0.2751 0.030 Uiso 0.395(11) 1 calc PR A 2
H70D H 0.6046 0.2151 0.2271 0.030 Uiso 0.395(11) 1 calc PR A 2
C71B C 0.7883(13) 0.1950(12) 0.2711(5) 0.052(4) Uani 0.395(11) 1 d PDU A 2
H71C H 0.8541 0.2439 0.2491 0.063 Uiso 0.395(11) 1 calc PR A 2
H71D H 0.7865 0.1233 0.2463 0.063 Uiso 0.395(11) 1 calc PR A 2
C72B C 0.8202(9) 0.1877(11) 0.3476(5) 0.054(3) Uani 0.395(11) 1 d PDU A 2
H72C H 0.8788 0.1286 0.3547 0.065 Uiso 0.395(11) 1 calc PR A 2
H72D H 0.8644 0.2559 0.3671 0.065 Uiso 0.395(11) 1 calc PR A 2
C73B C 0.6894(8) 0.1660(13) 0.3809(6) 0.039(4) Uani 0.395(11) 1 d PDU A 2
H73C H 0.6762 0.0894 0.3915 0.047 Uiso 0.395(11) 1 calc PR A 2
H73D H 0.6832 0.2109 0.4245 0.047 Uiso 0.395(11) 1 calc PR A 2
O74 O 0.3502(2) 0.60156(18) 0.99934(11) 0.0412(5) Uani 1 1 d U D .
C74 C 0.4038(4) 0.5675(3) 0.93446(19) 0.0503(9) Uani 1 1 d U . .
H74A H 0.4461 0.4986 0.9384 0.060 Uiso 1 1 calc R C 1
H74B H 0.4710 0.6220 0.9193 0.060 Uiso 1 1 calc R C 1
C75A C 0.2882(4) 0.5537(4) 0.8830(2) 0.0402(13) Uani 0.831(13) 1 d PU D 1
H75A H 0.2716 0.6223 0.8620 0.048 Uiso 0.831(13) 1 calc PR D 1
H75B H 0.3036 0.4984 0.8457 0.048 Uiso 0.831(13) 1 calc PR D 1
C75B C 0.316(2) 0.498(2) 0.9012(12) 0.042(6) Uani 0.169(13) 1 d PU D 2
H75C H 0.3370 0.4236 0.9093 0.050 Uiso 0.169(13) 1 calc PR D 2
H75D H 0.3186 0.5080 0.8506 0.050 Uiso 0.169(13) 1 calc PR D 2
C76 C 0.1762(3) 0.5183(3) 0.92823(16) 0.0410(7) Uani 1 1 d U . .
H76A H 0.1725 0.4397 0.9331 0.049 Uiso 1 1 calc R D 1
H76B H 0.0903 0.5385 0.9096 0.049 Uiso 1 1 calc R D 1
C77 C 0.2115(3) 0.5793(3) 0.99669(17) 0.0437(8) Uani 1 1 d U D .
H77A H 0.1658 0.6471 1.0002 0.052 Uiso 1 1 calc R . .
H77B H 0.1834 0.5356 1.0358 0.052 Uiso 1 1 calc R . .

loop_
_atom_site_aniso_label
_atom_site_aniso_U_11
_atom_site_aniso_U_22
_atom_site_aniso_U_33
_atom_site_aniso_U_23
_atom_site_aniso_U_13
_atom_site_aniso_U_12
V1 0.0231(2) 0.0187(2) 0.0191(2) -0.00004(15) -0.00244(16) 0.00129(15)
V2 0.0513(3) 0.0247(2) 0.0172(2) 0.00195(17) 0.0003(2) -0.0110(2)
Li1 0.047(3) 0.026(2) 0.024(2) 0.0036(18) -0.001(2) 0.006(2)
Li2 0.061(4) 0.026(2) 0.037(3) -0.005(2) -0.014(3) 0.011(2)
Li3 0.050(3) 0.034(3) 0.042(3) 0.013(2) -0.012(2) -0.016(2)
Li4 0.036(3) 0.041(3) 0.025(2) 0.009(2) -0.001(2) 0.001(2)
C10 0.0391(15) 0.0237(12) 0.0206(12) -0.0016(10) 0.0012(11) -0.0109(11)
C11 0.0428(17) 0.0323(14) 0.0219(13) 0.0000(11) -0.0019(12) -0.0088(12)
C12 0.071(2) 0.0319(15) 0.0187(13) 0.0019(11) -0.0062(14) -0.0172(15)
C13 0.081(3) 0.0397(17) 0.0192(13) -0.0041(12) 0.0122(15) -0.0317(17)
C14 0.055(2) 0.0425(17) 0.0287(15) -0.0092(13) 0.0156(14) -0.0254(15)
C15 0.0422(17) 0.0261(13) 0.0275(13) -0.0058(11) 0.0057(12) -0.0115(12)
C20 0.060(2) 0.0232(13) 0.0159(12) -0.0002(10) -0.0001(12) 0.0052(13)
C21 0.0542(19) 0.0280(14) 0.0222(13) 0.0064(11) -0.0011(13) 0.0007(13)
C22 0.062(2) 0.0267(14) 0.0257(14) 0.0088(11) -0.0118(14) -0.0046(14)
C23 0.057(2) 0.0262(14) 0.0257(14) 0.0061(11) -0.0056(13) -0.0123(13)
C24 0.0508(19) 0.0269(14) 0.0293(14) 0.0008(11) -0.0061(13) -0.0091(13)
C25 0.0543(19) 0.0235(13) 0.0224(13) 0.0014(10) -0.0075(13) -0.0004(12)
C30 0.0327(14) 0.0228(12) 0.0173(11) -0.0009(9) -0.0011(10) -0.0013(10)
C31 0.0329(14) 0.0257(13) 0.0229(12) -0.0016(10) 0.0038(11) -0.0016(11)
C32 0.0302(14) 0.0273(13) 0.0326(14) -0.0065(11) 0.0021(11) 0.0059(11)
C33 0.0378(15) 0.0211(12) 0.0285(13) -0.0025(10) -0.0041(12) 0.0078(11)
C34 0.0361(15) 0.0203(12) 0.0224(12) -0.0014(9) -0.0021(11) -0.0015(10)
C35 0.0259(13) 0.0256(12) 0.0223(12) 0.0008(10) -0.0017(10) -0.0019(10)
C40 0.0359(15) 0.0217(12) 0.0161(11) -0.0039(9) -0.0017(10) 0.0053(10)
C41 0.0296(14) 0.0236(12) 0.0266(13) -0.0047(10) 0.0035(11) -0.0029(10)
C42 0.0226(13) 0.0272(13) 0.0375(15) -0.0052(11) -0.0060(11) 0.0010(10)
C43 0.0334(15) 0.0242(13) 0.0276(13) 0.0000(10) -0.0112(11) 0.0040(11)
C44 0.0384(15) 0.0273(13) 0.0166(11) 0.0004(10) 0.0014(11) -0.0001(11)
C45 0.0262(13) 0.0290(13) 0.0210(12) -0.0033(10) -0.0001(10) 0.0063(10)
O50A 0.047(2) 0.030(2) 0.035(2) 0.0093(19) -0.0126(18) -0.0179(19)
C50A 0.049(4) 0.036(3) 0.030(2) 0.004(2) -0.003(3) -0.002(3)
C51A 0.061(4) 0.069(4) 0.058(4) 0.017(3) 0.015(3) 0.009(3)
C52A 0.039(3) 0.038(3) 0.043(3) 0.002(2) -0.002(2) -0.004(2)
C53A 0.026(3) 0.030(3) 0.029(3) 0.000(2) -0.0074(19) -0.0118(19)
O50B 0.058(4) 0.026(3) 0.042(4) -0.002(3) 0.008(3) -0.017(3)
C50B 0.046(5) 0.041(4) 0.041(4) 0.005(3) 0.003(4) -0.022(4)
C51B 0.053(5) 0.066(5) 0.048(5) -0.003(4) -0.002(4) -0.002(4)
C52B 0.049(4) 0.047(4) 0.040(5) -0.002(4) 0.001(4) -0.012(4)
C53B 0.074(8) 0.071(8) 0.073(8) 0.006(5) -0.002(5) -0.005(5)
O54A 0.077(4) 0.023(2) 0.060(3) 0.0132(19) -0.034(2) -0.011(2)
C54A 0.060(3) 0.033(2) 0.033(2) 0.0035(18) -0.011(2) -0.004(2)
C55A 0.046(2) 0.035(2) 0.031(2) -0.0040(17) -0.0053(18) 0.0080(18)
C56A 0.056(3) 0.032(2) 0.043(3) 0.004(2) -0.013(2) -0.002(2)
C57A 0.061(3) 0.035(2) 0.059(3) 0.004(2) -0.020(2) -0.003(2)
O54B 0.058(6) 0.046(6) 0.066(7) 0.011(4) -0.024(4) -0.013(4)
C54B 0.068(6) 0.064(5) 0.073(6) 0.008(4) 0.008(5) -0.004(4)
C55B 0.060(5) 0.065(5) 0.076(6) -0.013(4) 0.001(4) 0.009(4)
C56B 0.064(6) 0.057(6) 0.068(6) -0.001(4) -0.002(4) 0.021(4)
C57B 0.053(4) 0.029(4) 0.029(4) -0.003(3) -0.007(3) 0.006(3)
O58A 0.088(3) 0.0280(19) 0.042(3) -0.0065(18) -0.030(2) 0.020(2)
C58A 0.052(3) 0.030(2) 0.030(2) -0.0077(17) -0.020(2) 0.010(2)
C59A 0.042(3) 0.038(2) 0.039(2) 0.0098(19) -0.013(2) -0.0056(19)
C60A 0.046(3) 0.023(2) 0.070(3) -0.004(2) -0.017(3) 0.0112(19)
C61A 0.059(3) 0.025(2) 0.043(3) -0.0053(18) -0.012(2) 0.009(2)
O58B 0.053(4) 0.030(4) 0.019(4) 0.004(3) -0.009(3) 0.013(3)
C58B 0.092(10) 0.085(10) 0.091(10) -0.003(5) -0.005(5) 0.008(5)
C59B 0.049(5) 0.054(5) 0.048(5) 0.002(4) -0.001(4) 0.007(4)
C60B 0.100(10) 0.098(10) 0.102(10) -0.004(5) 0.006(5) 0.006(5)
C61B 0.041(5) 0.033(4) 0.038(4) -0.005(3) -0.008(4) 0.011(4)
O62A 0.072(3) 0.020(2) 0.0327(12) -0.0053(14) -0.0064(16) -0.0008(18)
C62A 0.071(4) 0.048(3) 0.032(3) 0.005(2) -0.007(3) -0.020(3)
C63A 0.052(4) 0.053(3) 0.055(3) -0.005(3) 0.015(3) 0.011(3)
C64A 0.065(2) 0.054(4) 0.071(3) -0.011(3) 0.008(2) -0.008(3)
C65A 0.054(4) 0.043(3) 0.033(3) -0.011(3) -0.008(3) 0.005(3)
O62B 0.072(3) 0.020(2) 0.0327(12) -0.0053(14) -0.0064(16) -0.0008(18)
C62B 0.055(4) 0.047(4) 0.041(4) 0.002(3) 0.002(3) -0.009(3)
C63B 0.047(5) 0.053(4) 0.054(4) 0.001(3) 0.015(4) 0.007(4)
C64B 0.065(2) 0.054(4) 0.071(3) -0.011(3) 0.008(2) -0.008(3)
C65B 0.049(5) 0.061(5) 0.045(5) -0.005(4) -0.012(4) 0.010(4)
O66A 0.031(3) 0.023(3) 0.039(3) -0.011(2) -0.002(2) 0.005(2)
C66A 0.029(2) 0.0328(17) 0.035(3) 0.001(2) -0.001(2) 0.0050(18)
C67A 0.040(5) 0.044(4) 0.051(5) 0.001(4) 0.005(4) 0.012(3)
C68A 0.042(5) 0.043(5) 0.046(5) 0.002(4) -0.005(3) 0.008(4)
C69A 0.026(4) 0.037(4) 0.033(4) -0.012(3) 0.001(3) 0.003(3)
O66B 0.038(3) 0.028(3) 0.031(2) -0.0099(19) -0.0048(19) 0.010(3)
C66B 0.029(2) 0.0328(17) 0.035(3) 0.001(2) -0.001(2) 0.0050(18)
C67B 0.032(4) 0.043(4) 0.026(3) 0.000(3) 0.005(3) 0.006(3)
C68B 0.036(4) 0.034(4) 0.035(3) 0.009(3) 0.000(3) 0.003(3)
C69B 0.023(3) 0.030(3) 0.030(3) -0.001(3) -0.009(2) -0.001(3)
O70A 0.041(2) 0.033(3) 0.0241(19) 0.003(2) -0.0044(16) 0.0102(18)
C70A 0.039(3) 0.035(4) 0.029(3) 0.007(3) 0.004(2) 0.004(3)
C71A 0.036(3) 0.045(4) 0.036(3) -0.003(2) -0.001(2) 0.014(3)
C72A 0.048(3) 0.061(4) 0.046(3) 0.013(3) -0.005(2) 0.023(3)
C73A 0.043(4) 0.056(4) 0.035(4) 0.015(3) -0.007(3) 0.010(3)
O70B 0.031(3) 0.028(4) 0.028(3) 0.012(3) 0.005(2) 0.007(2)
C70B 0.027(4) 0.023(4) 0.025(4) 0.004(3) 0.003(3) 0.004(3)
C71B 0.051(5) 0.057(6) 0.050(5) 0.009(4) 0.008(4) 0.001(4)
C72B 0.045(4) 0.066(5) 0.051(4) 0.012(4) -0.003(3) 0.008(4)
C73B 0.035(5) 0.050(5) 0.034(5) 0.019(3) -0.002(3) 0.002(4)
O74 0.0370(12) 0.0466(13) 0.0388(12) -0.0060(10) -0.0021(9) 0.0010(10)
C74 0.0416(18) 0.059(2) 0.0497(19) -0.0027(16) 0.0097(15) 0.0027(16)
C75A 0.049(2) 0.043(2) 0.0295(19) 0.0037(16) 0.0033(16) 0.0044(18)
C75B 0.045(8) 0.040(8) 0.039(7) 0.000(5) 0.002(5) 0.001(5)
C76 0.0393(17) 0.0473(17) 0.0361(16) -0.0020(13) -0.0021(13) 0.0035(14)
C77 0.0393(17) 0.0562(19) 0.0349(16) -0.0060(14) 0.0038(13) 0.0035(15)

loop_
_atom_type_symbol
_atom_type_description
_atom_type_scat_dispersion_real
_atom_type_scat_dispersion_imag
_atom_type_scat_source
C C 0.0033 0.0016 'International Tables Vol C Tables 4.2.6.8 and 6.1.1.4'
H H 0.0000 0.0000 'International Tables Vol C Tables 4.2.6.8 and 6.1.1.4'
Li Li -0.0003 0.0001 'International Tables Vol C Tables 4.2.6.8 and 6.1.1.4'
O O 0.0106 0.0060 'International Tables Vol C Tables 4.2.6.8 and 6.1.1.4'
V V 0.3005 0.5294 'International Tables Vol C Tables 4.2.6.8 and 6.1.1.4'

loop_
_geom_angle_atom_site_label_1
_geom_angle_atom_site_label_2
_geom_angle_atom_site_label_3
_geom_angle
C45 V1 C35 100.58(10)
C45 V1 C42 80.40(10)
C35 V1 C42 177.04(10)
C45 V1 C31 139.17(10)
C35 V1 C31 66.91(10)
C42 V1 C31 114.16(11)
C45 V1 C41 67.02(10)
C35 V1 C41 144.77(10)
C42 V1 C41 38.18(10)
C31 V1 C41 100.18(10)
C45 V1 C32 176.43(11)
C35 V1 C32 80.19(11)
C42 V1 C32 99.01(11)
C31 V1 C32 37.96(10)
C41 V1 C32 110.36(11)
C45 V1 C43 68.46(10)
C35 V1 C43 140.14(10)
C42 V1 C43 37.64(11)
C31 V1 C43 145.17(11)
C41 V1 C43 68.24(10)
C32 V1 C43 113.18(11)
C45 V1 C44 38.13(10)
C35 V1 C44 111.26(10)
C42 V1 C44 67.79(11)
C31 V1 C44 176.98(11)
C41 V1 C44 79.96(10)
C32 V1 C44 144.81(11)
C43 V1 C44 37.66(11)
C45 V1 C33 145.72(11)
C35 V1 C33 68.25(10)
C42 V1 C33 109.38(11)
C31 V1 C33 68.18(10)
C41 V1 C33 139.61(11)
C32 V1 C33 37.79(10)
C43 V1 C33 98.77(10)
C44 V1 C33 113.66(10)
C45 V1 C34 114.75(10)
C35 V1 C34 38.04(10)
C42 V1 C34 139.02(10)
C31 V1 C34 80.05(10)
C41 V1 C34 176.99(11)
C32 V1 C34 67.98(11)
C43 V1 C34 109.87(10)
C44 V1 C34 99.97(10)
C33 V1 C34 37.70(11)
C45 V1 C40 38.07(10)
C35 V1 C40 112.75(10)
C42 V1 C40 69.74(10)
C31 V1 C40 108.63(10)
C41 V1 C40 37.87(10)
C32 V1 C40 138.42(10)
C43 V1 C40 82.74(9)
C44 V1 C40 69.62(10)
C33 V1 C40 176.21(11)
C34 V1 C40 144.92(11)
C45 V1 C30 108.70(10)
C35 V1 C30 37.92(9)
C42 V1 C30 144.44(10)
C31 V1 C30 38.07(10)
C41 V1 C30 112.39(10)
C32 V1 C30 69.75(10)
C43 V1 C30 176.76(11)
C44 V1 C30 139.10(11)
C33 V1 C30 82.76(10)
C34 V1 C30 69.64(9)
C40 V1 C30 95.91(9)
C15 V2 C25 98.43(11)
C15 V2 C14 38.23(11)
C25 V2 C14 110.11(13)
C15 V2 C22 178.40(11)
C25 V2 C22 80.16(11)
C14 V2 C22 142.99(12)
C15 V2 C21 140.59(10)
C25 V2 C21 66.72(12)
C14 V2 C21 176.80(12)
C22 V2 C21 38.10(10)
C15 V2 C23 142.55(12)
C25 V2 C23 68.48(10)
C14 V2 C23 111.39(12)
C22 V2 C23 37.58(13)
C21 V2 C23 68.16(12)
C15 V2 C13 68.22(12)
C25 V2 C13 140.42(14)
C14 V2 C13 37.58(14)
C22 V2 C13 113.36(13)
C21 V2 C13 145.38(14)
C23 V2 C13 99.01(11)
C15 V2 C24 111.51(12)
C25 V2 C24 38.25(11)
C14 V2 C24 97.75(12)
C22 V2 C24 67.83(12)
C21 V2 C24 79.98(13)
C23 V2 C24 37.78(11)
C13 V2 C24 110.09(12)
C15 V2 C11 66.93(12)
C25 V2 C11 142.74(11)
C14 V2 C11 80.12(12)
C22 V2 C11 113.76(12)
C21 V2 C11 102.15(12)
C23 V2 C11 142.88(12)
C13 V2 C11 68.08(11)
C24 V2 C11 177.86(13)
C15 V2 C12 80.01(12)
C25 V2 C12 177.87(14)
C14 V2 C12 67.77(14)
C22 V2 C12 101.42(12)
C21 V2 C12 115.41(13)
C23 V2 C12 111.90(11)
C13 V2 C12 37.62(13)
C24 V2 C12 141.02(11)
C11 V2 C12 37.88(10)
C15 V2 C10 37.98(11)
C25 V2 C10 110.26(10)
C14 V2 C10 69.75(11)
C22 V2 C10 141.82(12)
C21 V2 C10 110.64(11)
C23 V2 C10 178.48(10)
C13 V2 C10 82.51(10)
C24 V2 C10 141.54(11)
C11 V2 C10 37.88(10)
C12 V2 C10 69.39(10)
C15 V2 C20 108.78(10)
C25 V2 C20 37.77(12)
C14 V2 C20 139.21(13)
C22 V2 C20 69.64(10)
C21 V2 C20 37.85(11)
C23 V2 C20 82.68(11)
C13 V2 C20 176.76(14)
C24 V2 C20 69.60(12)
C11 V2 C20 112.17(11)
C12 V2 C20 144.12(13)
C10 V2 C20 95.80(10)
C20 Li1 C40 148.0(3)
C20 Li1 C30 111.1(2)
C40 Li1 C30 99.0(2)
C20 Li1 Li4 58.94(18)
C40 Li1 Li4 152.7(3)
C30 Li1 Li4 58.01(18)
C20 Li1 C31 107.3(2)
C40 Li1 C31 92.76(18)
C30 Li1 C31 31.07(11)
Li4 Li1 C31 74.57(19)
C20 Li1 V1 152.0(2)
C40 Li1 V1 50.39(12)
C30 Li1 V1 50.14(11)
Li4 Li1 V1 108.1(2)
C31 Li1 V1 45.24(9)
C20 Li1 Li2 107.7(2)
C40 Li1 Li2 43.86(15)
C30 Li1 Li2 141.2(2)
Li4 Li1 Li2 150.7(3)
C31 Li1 Li2 134.0(2)
V1 Li1 Li2 94.25(16)
O62B Li2 O66A 91.8(5)
O62B Li2 O58A 90.7(4)
O66A Li2 O58A 102.0(4)
O62B Li2 O66B 103.3(5)
O66A Li2 O66B 12.4(3)
O58A Li2 O66B 106.2(4)
O62B Li2 O58B 103.1(5)
O66A Li2 O58B 94.5(4)
O58A Li2 O58B 14.3(4)
O66B Li2 O58B 96.2(4)
O62B Li2 O62A 15.3(3)
O66A Li2 O62A 95.3(4)
O58A Li2 O62A 104.4(4)
O66B Li2 O62A 105.2(4)
O58B Li2 O62A 117.5(4)
O62B Li2 C40 122.4(4)
O66A Li2 C40 112.0(4)
O58A Li2 C40 130.0(3)
O66B Li2 C40 101.4(4)
O58B Li2 C40 124.8(4)
O62A Li2 C40 107.5(3)
O62B Li2 Li1 109.1(3)
O66A Li2 Li1 153.9(5)
O58A Li2 Li1 93.4(2)
O66B Li2 Li1 141.8(4)
O58B Li2 Li1 95.7(3)
O62A Li2 Li1 101.1(3)
C40 Li2 Li1 43.49(14)
O54B Li3 O50B 87.5(6)
O54B Li3 O54A 7.2(4)
O50B Li3 O54A 93.3(4)
O54B Li3 O50A 103.2(5)
O50B Li3 O50A 16.1(3)
O54A Li3 O50A 109.2(3)
O54B Li3 C10 118.2(5)
O50B Li3 C10 118.8(4)
O54A Li3 C10 111.5(4)
O50A Li3 C10 112.8(3)
O54B Li3 C30 118.9(6)
O50B Li3 C30 113.3(4)
O54A Li3 C30 120.0(3)
O50A Li3 C30 101.8(3)
C10 Li3 C30 101.2(2)
O54B Li3 Li4 164.2(6)
O50B Li3 Li4 108.3(5)
O54A Li3 Li4 158.3(3)
O50A Li3 Li4 92.5(3)
C10 Li3 Li4 55.70(18)
C30 Li3 Li4 54.35(17)
O70B Li4 O70A 12.7(3)
O70B Li4 C10 126.6(4)
O70A Li4 C10 119.5(3)
O70B Li4 C20 103.8(4)
O70A Li4 C20 116.3(3)
C10 Li4 C20 97.1(2)
O70B Li4 C30 114.0(3)
O70A Li4 C30 110.2(3)
C10 Li4 C30 105.8(2)
C20 Li4 C30 106.5(2)
O70B Li4 Li1 102.1(4)
O70A Li4 Li1 110.8(3)
C10 Li4 Li1 129.5(3)
C20 Li4 Li1 54.18(17)
C30 Li4 Li1 57.61(17)
O70B Li4 Li3 119.4(4)
O70A Li4 Li3 106.8(3)
C10 Li4 Li3 54.08(19)
C20 Li4 Li3 136.5(3)
C30 Li4 Li3 61.37(18)
Li1 Li4 Li3 115.8(3)
O70B Li4 V2 118.8(3)
O70A Li4 V2 124.2(3)
C10 Li4 V2 49.44(12)
C20 Li4 V2 49.45(12)
C30 Li4 V2 125.6(2)
Li1 Li4 V2 98.4(2)
Li3 Li4 V2 101.0(2)
C15 C10 C11 113.6(2)
C15 C10 Li3 107.8(3)
C11 C10 Li3 135.2(3)
C15 C10 Li4 120.7(2)
C11 C10 Li4 101.1(2)
Li3 C10 Li4 70.2(2)
C15 C10 V2 68.34(15)
C11 C10 V2 69.39(15)
Li3 C10 V2 145.34(19)
Li4 C10 V2 82.28(16)
C12 C11 C10 123.6(3)
C12 C11 V2 71.07(16)
C10 C11 V2 72.73(15)
C12 C11 H11 118.2
C10 C11 H11 118.2
V2 C11 H11 131.1
C13 C12 C11 119.7(3)
C13 C12 V2 71.15(17)
C11 C12 V2 71.05(16)
C13 C12 H12 120.1
C11 C12 H12 120.1
V2 C12 H12 130.2
C14 C13 C12 119.4(3)
C14 C13 V2 70.57(17)
C12 C13 V2 71.23(17)
C14 C13 H13 120.3
C12 C13 H13 120.3
V2 C13 H13 130.4
C13 C14 C15 119.6(3)
C13 C14 V2 71.9(2)
C15 C14 V2 70.54(18)
C13 C14 H14 120.2
C15 C14 H14 120.2
V2 C14 H14 129.8
C14 C15 C10 124.1(3)
C14 C15 V2 71.23(19)
C10 C15 V2 73.68(17)
C14 C15 H15 117.9
C10 C15 H15 117.9
V2 C15 H15 130.0
C25 C20 C21 113.4(2)
C25 C20 Li1 102.9(2)
C21 C20 Li1 142.8(3)
C25 C20 Li4 122.3(2)
C21 C20 Li4 98.4(2)
Li1 C20 Li4 66.89(19)
C25 C20 V2 68.44(15)
C21 C20 V2 68.93(16)
Li1 C20 V2 135.80(19)
Li4 C20 V2 81.31(15)
C22 C21 C20 123.9(3)
C22 C21 V2 70.75(19)
C20 C21 V2 73.23(17)
C22 C21 H21 118.1
C20 C21 H21 118.1
V2 C21 H21 131.1
C23 C22 C21 119.8(3)
C23 C22 V2 71.44(18)
C21 C22 V2 71.15(17)
C23 C22 H22 120.1
C21 C22 H22 120.1
V2 C22 H22 129.8
C22 C23 C24 119.5(3)
C22 C23 V2 70.98(16)
C24 C23 V2 71.33(16)
C22 C23 H23 120.2
C24 C23 H23 120.2
V2 C23 H23 129.9
C23 C24 C25 118.9(3)
C23 C24 V2 70.90(16)
C25 C24 V2 70.12(16)
C23 C24 H24 120.5
C25 C24 H24 120.5
V2 C24 H24 131.0
C24 C25 C20 124.5(3)
C24 C25 V2 71.63(16)
C20 C25 V2 73.79(16)
C24 C25 H25 117.8
C20 C25 H25 117.8
V2 C25 H25 129.6
C35 C30 C31 112.9(2)
C35 C30 V1 68.48(14)
C31 C30 V1 68.51(14)
C35 C30 Li1 123.7(2)
C31 C30 Li1 95.5(2)
V1 C30 Li1 79.67(14)
C35 C30 Li4 129.9(2)
C31 C30 Li4 115.2(2)
V1 C30 Li4 143.97(18)
Li1 C30 Li4 64.38(19)
C35 C30 Li3 104.3(2)
C31 C30 Li3 88.7(2)
V1 C30 Li3 149.02(19)
Li1 C30 Li3 124.8(2)
Li4 C30 Li3 64.3(2)
C32 C31 C30 124.3(2)
C32 C31 V1 71.08(15)
C30 C31 V1 73.43(14)
C32 C31 Li1 138.7(2)
C30 C31 Li1 53.40(17)
V1 C31 Li1 69.61(12)
C32 C31 H31 117.8
C30 C31 H31 117.8
V1 C31 H31 130.7
Li1 C31 H31 80.4
C33 C32 C31 119.6(3)
C33 C32 V1 71.38(16)
C31 C32 V1 70.96(15)
C33 C32 H32 120.2
C31 C32 H32 120.2
V1 C32 H32 129.9
C34 C33 C32 119.4(2)
C34 C33 V1 71.18(15)
C32 C33 V1 70.83(15)
C34 C33 H33 120.3
C32 C33 H33 120.3
V1 C33 H33 130.2
C33 C34 C35 119.3(2)
C33 C34 V1 71.13(15)
C35 C34 V1 70.53(14)
C33 C34 H34 120.3
C35 C34 H34 120.3
V1 C34 H34 130.6
C34 C35 C30 124.5(3)
C34 C35 V1 71.43(15)
C30 C35 V1 73.60(14)
C34 C35 H35 117.8
C30 C35 H35 117.8
V1 C35 H35 130.2
C41 C40 C45 113.6(2)
C41 C40 Li1 102.1(2)
C45 C40 Li1 119.9(2)
C41 C40 Li2 112.2(2)
C45 C40 Li2 114.3(2)
Li1 C40 Li2 92.6(2)
C41 C40 V1 68.93(14)
C45 C40 V1 68.66(14)
Li1 C40 V1 82.41(15)
Li2 C40 V1 175.05(18)
C42 C41 C40 124.0(2)
C42 C41 V1 70.90(15)
C40 C41 V1 73.21(15)
C42 C41 H41 118.0
C40 C41 H41 118.0
V1 C41 H41 131.0
C43 C42 C41 119.6(2)
C43 C42 V1 71.44(15)
C41 C42 V1 70.92(15)
C43 C42 H42 120.2
C41 C42 H42 120.2
V1 C42 H42 129.9
C42 C43 C44 119.5(2)
C42 C43 V1 70.92(15)
C44 C43 V1 71.24(14)
C42 C43 H43 120.3
C44 C43 H43 120.3
V1 C43 H43 130.0
C43 C44 C45 119.7(2)
C43 C44 V1 71.10(15)
C45 C44 V1 70.45(14)
C43 C44 H44 120.2
C45 C44 H44 120.2
V1 C44 H44 131.0
C44 C45 C40 123.7(2)
C44 C45 V1 71.42(15)
C40 C45 V1 73.27(15)
C44 C45 H45 118.2
C40 C45 H45 118.2
V1 C45 H45 130.0
C50A O50A C53A 103.0(5)
C50A O50A Li3 134.1(4)
C53A O50A Li3 118.0(4)
O50A C50A C51A 105.3(4)
O50A C50A H50A 110.7
C51A C50A H50A 110.7
O50A C50A H50B 110.7
C51A C50A H50B 110.7
H50A C50A H50B 108.8
C50A C51A C52A 105.1(4)
C50A C51A H51A 110.7
C52A C51A H51A 110.7
C50A C51A H51B 110.7
C52A C51A H51B 110.7
H51A C51A H51B 108.8
C53A C52A C51A 103.6(5)
C53A C52A H52A 111.0
C51A C52A H52A 111.0
C53A C52A H52B 111.0
C51A C52A H52B 111.0
H52A C52A H52B 109.0
O50A C53A C52A 108.0(5)
O50A C53A H53A 110.1
C52A C53A H53A 110.1
O50A C53A H53B 110.1
C52A C53A H53B 110.1
H53A C53A H53B 108.4
C50B O50B C53B 112.1(8)
C50B O50B Li3 122.5(7)
C53B O50B Li3 121.1(9)
O50B C50B C51B 101.8(8)
O50B C50B H50C 111.4
C51B C50B H50C 111.4
O50B C50B H50D 111.4
C51B C50B H50D 111.4
H50C C50B H50D 109.3
C50B C51B C52B 104.8(8)
C50B C51B H51C 110.8
C52B C51B H51C 110.8
C50B C51B H51D 110.8
C52B C51B H51D 110.8
H51C C51B H51D 108.9
C53B C52B C51B 105.4(9)
C53B C52B H52C 110.7
C51B C52B H52C 110.7
C53B C52B H52D 110.7
C51B C52B H52D 110.7
H52C C52B H52D 108.8
O50B C53B C52B 104.7(9)
O50B C53B H53C 110.8
C52B C53B H53C 110.8
O50B C53B H53D 110.8
C52B C53B H53D 110.8
H53C C53B H53D 108.9
C54A O54A C57A 99.3(4)
C54A O54A Li3 128.3(4)
C57A O54A Li3 127.4(4)
O54A C54A C55A 107.6(4)
O54A C54A H54A 110.2
C55A C54A H54A 110.2
O54A C54A H54B 110.2
C55A C54A H54B 110.2
H54A C54A H54B 108.5
C56A C55A C54A 103.2(3)
C56A C55A H55A 111.1
C54A C55A H55A 111.1
C56A C55A H55B 111.1
C54A C55A H55B 111.1
H55A C55A H55B 109.1
C57A C56A C55A 101.9(4)
C57A C56A H56A 111.4
C55A C56A H56A 111.4
C57A C56A H56B 111.4
C55A C56A H56B 111.4
H56A C56A H56B 109.3
O54A C57A C56A 104.7(4)
O54A C57A H57A 110.8
C56A C57A H57A 110.8
O54A C57A H57B 110.8
C56A C57A H57B 110.8
H57A C57A H57B 108.9
C54B O54B C57B 124.1(10)
C54B O54B Li3 116.2(8)
C57B O54B Li3 116.3(7)
C55B C54B O54B 94.9(10)
C55B C54B H54C 112.8
O54B C54B H54C 112.8
C55B C54B H54D 112.8
O54B C54B H54D 112.8
H54C C54B H54D 110.2
C54B C55B C56B 107.3(12)
C54B C55B H55C 110.2
C56B C55B H55C 110.2
C54B C55B H55D 110.2
C56B C55B H55D 110.2
H55C C55B H55D 108.5
C57B C56B C55B 108.2(10)
C57B C56B H56C 110.1
C55B C56B H56C 110.1
C57B C56B H56D 110.1
C55B C56B H56D 110.1
H56C C56B H56D 108.4
O54B C57B C56B 93.8(9)
O54B C57B H57C 113.0
C56B C57B H57C 113.0
O54B C57B H57D 113.0
C56B C57B H57D 113.0
H57C C57B H57D 110.4
C61A O58A C58A 113.8(3)
C61A O58A Li2 118.1(3)
C58A O58A Li2 127.4(3)
O58A C58A C59A 99.9(4)
O58A C58A H58A 111.8
C59A C58A H58A 111.8
O58A C58A H58B 111.8
C59A C58A H58B 111.8
H58A C58A H58B 109.5
C58A C59A C60A 101.5(4)
C58A C59A H59A 111.5
C60A C59A H59A 111.5
C58A C59A H59B 111.5
C60A C59A H59B 111.5
H59A C59A H59B 109.3
C61A C60A C59A 101.8(4)
C61A C60A H60A 111.4
C59A C60A H60A 111.4
C61A C60A H60B 111.4
C59A C60A H60B 111.4
H60A C60A H60B 109.3
O58A C61A C60A 100.7(3)
O58A C61A H61A 111.6
C60A C61A H61A 111.6
O58A C61A H61B 111.6
C60A C61A H61B 111.6
H61A C61A H61B 109.4
C61B O58B C58B 101.0(10)
C61B O58B Li2 125.1(7)
C58B O58B Li2 115.9(7)
O58B C58B C59B 102.1(9)
O58B C58B H58C 111.4
C59B C58B H58C 111.4
O58B C58B H58D 111.4
C59B C58B H58D 111.4
H58C C58B H58D 109.2
C58B C59B C60B 111.1(14)
C58B C59B H59C 109.4
C60B C59B H59C 109.4
C58B C59B H59D 109.4
C60B C59B H59D 109.4
H59C C59B H59D 108.0
C61B C60B C59B 92.2(9)
C61B C60B H60C 113.3
C59B C60B H60C 113.3
C61B C60B H60D 113.3
C59B C60B H60D 113.3
H60C C60B H60D 110.6
O58B C61B C60B 119.5(9)
O58B C61B H61C 107.4
C60B C61B H61C 107.4
O58B C61B H61D 107.4
C60B C61B H61D 107.4
H61C C61B H61D 107.0
C62A O62A C65A 103.8(5)
C62A O62A Li2 121.1(4)
C65A O62A Li2 130.3(5)
O62A C62A C63A 109.9(5)
O62A C62A H62A 109.7
C63A C62A H62A 109.7
O62A C62A H62B 109.7
C63A C62A H62B 109.7
H62A C62A H62B 108.2
C62A C63A C64A 99.4(6)
C62A C63A H63A 111.9
C64A C63A H63A 111.9
C62A C63A H63B 111.9
C64A C63A H63B 111.9
H63A C63A H63B 109.6
C65A C64A C63A 105.8(6)
C65A C64A H64A 110.6
C63A C64A H64A 110.6
C65A C64A H64B 110.6
C63A C64A H64B 110.6
H64A C64A H64B 108.7
O62A C65A C64A 109.3(6)
O62A C65A H65A 109.8
C64A C65A H65A 109.8
O62A C65A H65B 109.8
C64A C65A H65B 109.8
H65A C65A H65B 108.3
C62B O62B C65B 116.9(7)
C62B O62B Li2 116.1(5)
C65B O62B Li2 124.0(7)
O62B C62B C63B 98.0(7)
O62B C62B H62C 112.2
C63B C62B H62C 112.2
O62B C62B H62D 112.2
C63B C62B H62D 112.2
H62C C62B H62D 109.8
C62B C63B C64B 106.4(9)
C62B C63B H63C 110.4
C64B C63B H63C 110.4
C62B C63B H63D 110.4
C64B C63B H63D 110.4
H63C C63B H63D 108.6
C65B C64B C63B 104.5(9)
C65B C64B H64C 110.9
C63B C64B H64C 110.9
C65B C64B H64D 110.9
C63B C64B H64D 110.9
H64C C64B H64D 108.9
O62B C65B C64B 101.7(9)
O62B C65B H65C 111.4
C64B C65B H65C 111.4
O62B C65B H65D 111.4
C64B C65B H65D 111.4
H65C C65B H65D 109.3
C69A O66A C66A 113.0(8)
C69A O66A Li2 112.8(7)
C66A O66A Li2 121.3(8)
O66A C66A C67A 102.5(9)
O66A C66A H66A 111.3
C67A C66A H66A 111.3
O66A C66A H66B 111.3
C67A C66A H66B 111.3
H66A C66A H66B 109.2
C66A C67A C68A 105.0(11)
C66A C67A H67A 110.7
C68A C67A H67A 110.7
C66A C67A H67B 110.7
C68A C67A H67B 110.7
H67A C67A H67B 108.8
C69A C68A C67A 102.8(11)
C69A C68A H68A 111.2
C67A C68A H68A 111.2
C69A C68A H68B 111.2
C67A C68A H68B 111.2
H68A C68A H68B 109.1
O66A C69A C68A 103.9(8)
O66A C69A H69A 111.0
C68A C69A H69A 111.0
O66A C69A H69B 111.0
C68A C69A H69B 111.0
H69A C69A H69B 109.0
C66B O66B C69B 105.3(7)
C66B O66B Li2 134.0(6)
C69B O66B Li2 120.6(6)
O66B C66B C67B 109.0(8)
O66B C66B H66C 109.9
C67B C66B H66C 109.9
O66B C66B H66D 109.9
C67B C66B H66D 109.9
H66C C66B H66D 108.3
C66B C67B C68B 103.6(9)
C66B C67B H67C 111.0
C68B C67B H67C 111.0
C66B C67B H67D 111.0
C68B C67B H67D 111.0
H67C C67B H67D 109.0
C69B C68B C67B 102.3(8)
C69B C68B H68C 111.3
C67B C68B H68C 111.3
C69B C68B H68D 111.3
C67B C68B H68D 111.3
H68C C68B H68D 109.2
O66B C69B C68B 105.1(7)
O66B C69B H69C 110.7
C68B C69B H69C 110.7
O66B C69B H69D 110.7
C68B C69B H69D 110.7
H69C C69B H69D 108.8
C73A O70A C70A 105.0(6)
C73A O70A Li4 130.7(5)
C70A O70A Li4 116.6(5)
O70A C70A C71A 110.4(6)
O70A C70A H70A 109.6
C71A C70A H70A 109.6
O70A C70A H70B 109.6
C71A C70A H70B 109.6
H70A C70A H70B 108.1
C70A C71A C72A 101.9(6)
C70A C71A H71A 111.4
C72A C71A H71A 111.4
C70A C71A H71B 111.4
C72A C71A H71B 111.4
H71A C71A H71B 109.2
C73A C72A C71A 102.2(6)
C73A C72A H72A 111.3
C71A C72A H72A 111.3
C73A C72A H72B 111.3
C71A C72A H72B 111.3
H72A C72A H72B 109.2
O70A C73A C72A 107.6(5)
O70A C73A H73A 110.2
C72A C73A H73A 110.2
O70A C73A H73B 110.2
C72A C73A H73B 110.2
H73A C73A H73B 108.5
C73B O70B C70B 111.5(8)
C73B O70B Li4 126.8(6)
C70B O70B Li4 117.1(7)
O70B C70B C71B 103.0(9)
O70B C70B H70C 111.2
C71B C70B H70C 111.2
O70B C70B H70D 111.2
C71B C70B H70D 111.2
H70C C70B H70D 109.1
C70B C71B C72B 104.0(9)
C70B C71B H71C 111.0
C72B C71B H71C 111.0
C70B C71B H71D 111.0
C72B C71B H71D 111.0
H71C C71B H71D 109.0
C73B C72B C71B 105.1(9)
C73B C72B H72C 110.7
C71B C72B H72C 110.7
C73B C72B H72D 110.7
C71B C72B H72D 110.7
H72C C72B H72D 108.8
O70B C73B C72B 105.1(7)
O70B C73B H73C 110.7
C72B C73B H73C 110.7
O70B C73B H73D 110.7
C72B C73B H73D 110.7
H73C C73B H73D 108.8
C77 O74 C74 108.8(2)
C75B C74 O74 108.6(9)
O74 C74 C75A 106.3(3)
C75B C74 H74A 78.4
O74 C74 H74A 110.5
C75A C74 H74A 110.5
C75B C74 H74B 134.1
O74 C74 H74B 110.5
C75A C74 H74B 110.5
H74A C74 H74B 108.7
C76 C75A C74 102.1(3)
C76 C75A H75A 111.4
C74 C75A H75A 111.4
C76 C75A H75B 111.4
C74 C75A H75B 111.4
H75A C75A H75B 109.2
C74 C75B C76 109.1(14)
C74 C75B H75C 109.9
C76 C75B H75C 109.9
C74 C75B H75D 109.9
C76 C75B H75D 109.9
H75C C75B H75D 108.3
C75A C76 C77 102.3(3)
C77 C76 C75B 100.3(8)
C75A C76 H76A 111.3
C77 C76 H76A 111.3
C75B C76 H76A 82.4
C75A C76 H76B 111.3
C77 C76 H76B 111.3
C75B C76 H76B 138.2
H76A C76 H76B 109.2
O74 C77 C76 108.0(3)
O74 C77 H77A 110.1
C76 C77 H77A 110.1
O74 C77 H77B 110.1
C76 C77 H77B 110.1
H77A C77 H77B 108.4

loop_
_geom_bond_atom_site_label_1
_geom_bond_atom_site_label_2
_geom_bond_distance
V1 C45 2.178(3)
V1 C35 2.180(3)
V1 C42 2.182(3)
V1 C31 2.182(3)
V1 C41 2.182(3)
V1 C32 2.184(3)
V1 C43 2.189(3)
V1 C44 2.190(3)
V1 C33 2.191(3)
V1 C34 2.192(3)
V1 C40 2.239(3)
V1 C30 2.248(2)
V2 C15 2.167(3)
V2 C25 2.173(3)
V2 C14 2.176(4)
V2 C22 2.182(3)
V2 C21 2.187(3)
V2 C23 2.188(3)
V2 C13 2.193(3)
V2 C24 2.193(3)
V2 C11 2.194(3)
V2 C12 2.194(3)
V2 C10 2.238(3)
V2 C20 2.244(3)
Li1 C20 2.117(5)
Li1 C40 2.132(5)
Li1 C30 2.249(5)
Li1 Li4 2.402(7)
Li1 C31 2.789(6)
Li1 Li2 3.095(7)
Li2 O62B 1.911(8)
Li2 O66A 1.955(8)
Li2 O58A 1.968(6)
Li2 O66B 1.980(7)
Li2 O58B 2.015(9)
Li2 O62A 2.033(8)
Li2 C40 2.147(6)
Li3 O54B 1.906(10)
Li3 O50B 1.945(8)
Li3 O54A 1.992(7)
Li3 O50A 2.020(7)
Li3 C10 2.156(6)
Li3 C30 2.440(6)
Li3 Li4 2.505(8)
Li4 O70B 2.009(8)
Li4 O70A 2.024(7)
Li4 C10 2.199(6)
Li4 C20 2.237(6)
Li4 C30 2.259(5)
C10 C15 1.435(4)
C10 C11 1.439(4)
C11 C12 1.424(4)
C11 H11 0.9500
C12 C13 1.415(5)
C12 H12 0.9500
C13 C14 1.407(5)
C13 H13 0.9500
C14 C15 1.422(4)
C14 H14 0.9500
C15 H15 0.9500
C20 C25 1.431(5)
C20 C21 1.438(4)
C21 C22 1.426(4)
C21 H21 0.9500
C22 C23 1.407(5)
C22 H22 0.9500
C23 C24 1.418(4)
C23 H23 0.9500
C24 C25 1.431(4)
C24 H24 0.9500
C25 H25 0.9500
C30 C35 1.440(3)
C30 C31 1.446(4)
C31 C32 1.420(4)
C31 H31 0.9500
C32 C33 1.417(4)
C32 H32 0.9500
C33 C34 1.416(4)
C33 H33 0.9500
C34 C35 1.425(4)
C34 H34 0.9500
C35 H35 0.9500
C40 C41 1.436(4)
C40 C45 1.442(4)
C41 C42 1.427(4)
C41 H41 0.9500
C42 C43 1.410(4)
C42 H42 0.9500
C43 C44 1.413(4)
C43 H43 0.9500
C44 C45 1.427(4)
C44 H44 0.9500
C45 H45 0.9500
O50A C50A 1.447(2)
O50A C53A 1.448(2)
C50A C51A 1.495(3)
C50A H50A 0.9900
C50A H50B 0.9900
C51A C52A 1.516(3)
C51A H51A 0.9900
C51A H51B 0.9900
C52A C53A 1.496(2)
C52A H52A 0.9900
C52A H52B 0.9900
C53A H53A 0.9900
C53A H53B 0.9900
O50B C50B 1.447(2)
O50B C53B 1.448(2)
C50B C51B 1.495(3)
C50B H50C 0.9900
C50B H50D 0.9900
C51B C52B 1.516(3)
C51B H51C 0.9900
C51B H51D 0.9900
C52B C53B 1.495(3)
C52B H52C 0.9900
C52B H52D 0.9900
C53B H53C 0.9900
C53B H53D 0.9900
O54A C54A 1.448(2)
O54A C57A 1.450(2)
C54A C55A 1.520(6)
C54A H54A 0.9900
C54A H54B 0.9900
C55A C56A 1.517(3)
C55A H55A 0.9900
C55A H55B 0.9900
C56A C57A 1.496(2)
C56A H56A 0.9900
C56A H56B 0.9900
C57A H57A 0.9900
C57A H57B 0.9900
O54B C54B 1.446(2)
O54B C57B 1.447(2)
C54B C55B 1.43(2)
C54B H54C 0.9900
C54B H54D 0.9900
C55B C56B 1.516(3)
C55B H55C 0.9900
C55B H55D 0.9900
C56B C57B 1.495(3)
C56B H56C 0.9900
C56B H56D 0.9900
C57B H57C 0.9900
C57B H57D 0.9900
O58A C61A 1.4469(19)
O58A C58A 1.451(2)
C58A C59A 1.494(2)
C58A H58A 0.9900
C58A H58B 0.9900
C59A C60A 1.518(3)
C59A H59A 0.9900
C59A H59B 0.9900
C60A C61A 1.492(2)
C60A H60A 0.9900
C60A H60B 0.9900
C61A H61A 0.9900
C61A H61B 0.9900
O58B C61B 1.448(2)
O58B C58B 1.449(2)
C58B C59B 1.495(3)
C58B H58C 0.9900
C58B H58D 0.9900
C59B C60B 1.516(3)
C59B H59C 0.9900
C59B H59D 0.9900
C60B C61B 1.494(3)
C60B H60C 0.9900
C60B H60D 0.9900
C61B H61C 0.9900
C61B H61D 0.9900
O62A C62A 1.447(2)
O62A C65A 1.448(2)
C62A C63A 1.494(3)
C62A H62A 0.9900
C62A H62B 0.9900
C63A C64A 1.516(3)
C63A H63A 0.9900
C63A H63B 0.9900
C64A C65A 1.494(3)
C64A H64A 0.9900
C64A H64B 0.9900
C65A H65A 0.9900
C65A H65B 0.9900
O62B C62B 1.446(2)
O62B C65B 1.447(2)
C62B C63B 1.495(3)
C62B H62C 0.9900
C62B H62D 0.9900
C63B C64B 1.517(3)
C63B H63C 0.9900
C63B H63D 0.9900
C64B C65B 1.495(3)
C64B H64C 0.9900
C64B H64D 0.9900
C65B H65C 0.9900
C65B H65D 0.9900
O66A C69A 1.447(2)
O66A C66A 1.447(2)
C66A C67A 1.495(3)
C66A H66A 0.9900
C66A H66B 0.9900
C67A C68A 1.517(3)
C67A H67A 0.9900
C67A H67B 0.9900
C68A C69A 1.495(3)
C68A H68A 0.9900
C68A H68B 0.9900
C69A H69A 0.9900
C69A H69B 0.9900
O66B C66B 1.447(2)
O66B C69B 1.448(2)
C66B C67B 1.495(3)
C66B H66C 0.9900
C66B H66D 0.9900
C67B C68B 1.517(3)
C67B H67C 0.9900
C67B H67D 0.9900
C68B C69B 1.494(3)
C68B H68C 0.9900
C68B H68D 0.9900
C69B H69C 0.9900
C69B H69D 0.9900
O70A C73A 1.448(2)
O70A C70A 1.448(2)
C70A C71A 1.495(2)
C70A H70A 0.9900
C70A H70B 0.9900
C71A C72A 1.515(3)
C71A H71A 0.9900
C71A H71B 0.9900
C72A C73A 1.496(3)
C72A H72A 0.9900
C72A H72B 0.9900
C73A H73A 0.9900
C73A H73B 0.9900
O70B C73B 1.448(2)
O70B C70B 1.448(2)
C70B C71B 1.495(3)
C70B H70C 0.9900
C70B H70D 0.9900
C71B C72B 1.515(3)
C71B H71C 0.9900
C71B H71D 0.9900
C72B C73B 1.495(3)
C72B H72C 0.9900
C72B H72D 0.9900
C73B H73C 0.9900
C73B H73D 0.9900
O74 C77 1.415(4)
O74 C74 1.424(4)
C74 C75B 1.34(2)
C74 C75A 1.520(6)
C74 H74A 0.9900
C74 H74B 0.9900
C75A C76 1.498(5)
C75A H75A 0.9900
C75A H75B 0.9900
C75B C76 1.54(2)
C75B H75C 0.9900
C75B H75D 0.9900
C76 C77 1.515(4)
C76 H76A 0.9900
C76 H76B 0.9900
C77 H77A 0.9900
C77 H77B 0.9900

loop_
_geom_torsion_atom_site_label_1
_geom_torsion_atom_site_label_2
_geom_torsion_atom_site_label_3
_geom_torsion_atom_site_label_4
_geom_torsion
C45 V1 Li1 C20 -173.2(5)
C35 V1 Li1 C20 82.6(5)
C42 V1 Li1 C20 -97.4(5)
C31 V1 Li1 C20 13.2(5)
C41 V1 Li1 C20 -101.8(5)
C32 V1 Li1 C20 5.2(5)
C43 V1 Li1 C20 -128.9(5)
C44 V1 Li1 C20 -168.7(5)
C33 V1 Li1 C20 33.8(6)
C34 V1 Li1 C20 76.6(5)
C40 V1 Li1 C20 -142.1(6)
C30 V1 Li1 C20 55.2(5)
C45 V1 Li1 C40 -31.06(14)
C35 V1 Li1 C40 -135.31(17)
C42 V1 Li1 C40 44.74(17)
C31 V1 Li1 C40 155.34(19)
C41 V1 Li1 C40 40.32(14)
C32 V1 Li1 C40 147.32(15)
C43 V1 Li1 C40 13.2(2)
C44 V1 Li1 C40 -26.55(19)
C33 V1 Li1 C40 175.86(15)
C34 V1 Li1 C40 -141.33(14)
C30 V1 Li1 C40 -162.7(2)
C45 V1 Li1 C30 131.63(16)
C35 V1 Li1 C30 27.38(14)
C42 V1 Li1 C30 -152.57(14)
C31 V1 Li1 C30 -41.97(13)
C41 V1 Li1 C30 -156.99(18)
C32 V1 Li1 C30 -49.99(16)
C43 V1 Li1 C30 175.92(14)
C44 V1 Li1 C30 136.14(14)
C33 V1 Li1 C30 -21.5(2)
C34 V1 Li1 C30 21.36(19)
C40 V1 Li1 C30 162.7(2)
C45 V1 Li1 Li4 129.6(2)
C35 V1 Li1 Li4 25.3(2)
C42 V1 Li1 Li4 -154.6(2)
C31 V1 Li1 Li4 -44.0(2)
C41 V1 Li1 Li4 -159.1(3)
C32 V1 Li1 Li4 -52.1(2)
C43 V1 Li1 Li4 173.85(19)
C44 V1 Li1 Li4 134.1(2)
C33 V1 Li1 Li4 -23.5(3)
C34 V1 Li1 Li4 19.3(3)
C40 V1 Li1 Li4 160.6(3)
C30 V1 Li1 Li4 -2.07(18)
C45 V1 Li1 C31 173.60(13)
C35 V1 Li1 C31 69.35(12)
C42 V1 Li1 C31 -110.60(12)
C41 V1 Li1 C31 -115.02(14)
C32 V1 Li1 C31 -8.02(13)
C43 V1 Li1 C31 -142.11(14)
C44 V1 Li1 C31 178.11(12)
C33 V1 Li1 C31 20.52(19)
C34 V1 Li1 C31 63.33(15)
C40 V1 Li1 C31 -155.34(19)
C30 V1 Li1 C31 41.97(13)
C45 V1 Li1 Li2 -31.18(16)
C35 V1 Li1 Li2 -135.43(19)
C42 V1 Li1 Li2 44.62(19)
C31 V1 Li1 Li2 155.2(2)
C41 V1 Li1 Li2 40.20(16)
C32 V1 Li1 Li2 147.20(17)
C43 V1 Li1 Li2 13.1(2)
C44 V1 Li1 Li2 -26.7(2)
C33 V1 Li1 Li2 175.74(16)
C34 V1 Li1 Li2 -141.45(16)
C40 V1 Li1 Li2 -0.12(15)
C30 V1 Li1 Li2 -162.8(2)
C20 Li1 Li2 O62B 45.2(4)
C40 Li1 Li2 O62B -117.3(4)
C30 Li1 Li2 O62B -138.3(5)
Li4 Li1 Li2 O62B 102.7(6)
C31 Li1 Li2 O62B -92.7(4)
V1 Li1 Li2 O62B -117.1(4)
C20 Li1 Li2 O66A -173.4(8)
C40 Li1 Li2 O66A 24.2(8)
C30 Li1 Li2 O66A 3.1(11)
Li4 Li1 Li2 O66A -115.9(9)
C31 Li1 Li2 O66A 48.7(10)
V1 Li1 Li2 O66A 24.3(9)
C20 Li1 Li2 O58A -46.7(4)
C40 Li1 Li2 O58A 150.8(4)
C30 Li1 Li2 O58A 129.8(4)
Li4 Li1 Li2 O58A 10.7(6)
C31 Li1 Li2 O58A 175.4(3)
V1 Li1 Li2 O58A 151.0(3)
C20 Li1 Li2 O66B -168.5(6)
C40 Li1 Li2 O66B 29.0(6)
C30 Li1 Li2 O66B 8.0(8)
Li4 Li1 Li2 O66B -111.1(7)
C31 Li1 Li2 O66B 53.6(7)
V1 Li1 Li2 O66B 29.2(6)
C20 Li1 Li2 O58B -60.8(4)
C40 Li1 Li2 O58B 136.7(5)
C30 Li1 Li2 O58B 115.6(5)
Li4 Li1 Li2 O58B -3.4(7)
C31 Li1 Li2 O58B 161.3(4)
V1 Li1 Li2 O58B 136.8(4)
C20 Li1 Li2 O62A 58.7(3)
C40 Li1 Li2 O62A -103.8(3)
C30 Li1 Li2 O62A -124.8(4)
Li4 Li1 Li2 O62A 116.2(5)
C31 Li1 Li2 O62A -79.2(4)
V1 Li1 Li2 O62A -103.6(3)
C20 Li1 Li2 C40 162.5(3)
C30 Li1 Li2 C40 -21.1(4)
Li4 Li1 Li2 C40 -140.1(6)
C31 Li1 Li2 C40 24.6(3)
V1 Li1 Li2 C40 0.13(17)
C20 Li1 Li4 O70B 98.4(3)
C40 Li1 Li4 O70B -75.1(7)
C30 Li1 Li4 O70B -110.9(3)
C31 Li1 Li4 O70B -139.9(3)
V1 Li1 Li4 O70B -109.1(3)
Li2 Li1 Li4 O70B 28.8(6)
C20 Li1 Li4 O70A 108.0(3)
C40 Li1 Li4 O70A -65.5(7)
C30 Li1 Li4 O70A -101.3(3)
C31 Li1 Li4 O70A -130.2(3)
V1 Li1 Li4 O70A -99.4(3)
Li2 Li1 Li4 O70A 38.4(6)
C20 Li1 Li4 C10 -66.7(3)
C40 Li1 Li4 C10 119.8(6)
C30 Li1 Li4 C10 84.0(3)
C31 Li1 Li4 C10 55.0(3)
V1 Li1 Li4 C10 85.8(3)
Li2 Li1 Li4 C10 -136.3(5)
C40 Li1 Li4 C20 -173.5(7)
C30 Li1 Li4 C20 150.6(3)
C31 Li1 Li4 C20 121.7(2)
V1 Li1 Li4 C20 152.5(3)
Li2 Li1 Li4 C20 -69.6(5)
C20 Li1 Li4 C30 -150.6(3)
C40 Li1 Li4 C30 35.8(6)
C31 Li1 Li4 C30 -28.93(12)
V1 Li1 Li4 C30 1.88(16)
Li2 Li1 Li4 C30 139.7(5)
C20 Li1 Li4 Li3 -130.2(3)
C40 Li1 Li4 Li3 56.3(7)
C30 Li1 Li4 Li3 20.5(2)
C31 Li1 Li4 Li3 -8.5(3)
V1 Li1 Li4 Li3 22.3(3)
Li2 Li1 Li4 Li3 160.2(4)
C20 Li1 Li4 V2 -23.57(16)
C40 Li1 Li4 V2 162.9(6)
C30 Li1 Li4 V2 127.1(2)
C31 Li1 Li4 V2 98.15(16)
V1 Li1 Li4 V2 128.95(17)
Li2 Li1 Li4 V2 -93.2(5)
O54B Li3 Li4 O70B 172(2)
O50B Li3 Li4 O70B -3.0(6)
O54A Li3 Li4 O70B -175.0(10)
O50A Li3 Li4 O70B 0.2(5)
C10 Li3 Li4 O70B -115.9(4)
C30 Li3 Li4 O70B 103.0(4)
O54B Li3 Li4 O70A 174(2)
O50B Li3 Li4 O70A -1.7(4)
O54A Li3 Li4 O70A -173.8(10)
O50A Li3 Li4 O70A 1.4(3)
C10 Li3 Li4 O70A -114.7(3)
C30 Li3 Li4 O70A 104.3(3)
O54B Li3 Li4 C10 -72(2)
O50B Li3 Li4 C10 112.9(4)
O54A Li3 Li4 C10 -59.1(10)
O50A Li3 Li4 C10 116.1(3)
C30 Li3 Li4 C10 -141.1(2)
O54B Li3 Li4 C20 -15(2)
O50B Li3 Li4 C20 170.1(4)
O54A Li3 Li4 C20 -1.9(12)
O50A Li3 Li4 C20 173.3(3)
C10 Li3 Li4 C20 57.2(3)
C30 Li3 Li4 C20 -83.9(3)
O54B Li3 Li4 C30 69(2)
O50B Li3 Li4 C30 -106.0(4)
O54A Li3 Li4 C30 82.0(10)
O50A Li3 Li4 C30 -102.8(3)
C10 Li3 Li4 C30 141.1(2)
O54B Li3 Li4 Li1 50(2)
O50B Li3 Li4 Li1 -125.7(4)
O54A Li3 Li4 Li1 62.3(11)
O50A Li3 Li4 Li1 -122.5(3)
C10 Li3 Li4 Li1 121.4(3)
C30 Li3 Li4 Li1 -19.7(2)
O54B Li3 Li4 V2 -55(2)
O50B Li3 Li4 V2 129.3(3)
O54A Li3 Li4 V2 -42.7(10)
O50A Li3 Li4 V2 132.5(2)
C10 Li3 Li4 V2 16.42(15)
C30 Li3 Li4 V2 -124.7(2)
C15 V2 Li4 O70B 145.4(4)
C25 V2 Li4 O70B -112.4(4)
C14 V2 Li4 O70B 141.0(4)
C22 V2 Li4 O70B -35.8(4)
C21 V2 Li4 O70B -42.5(4)
C23 V2 Li4 O70B -65.4(4)
C13 V2 Li4 O70B 100.4(4)
C24 V2 Li4 O70B -107.2(4)
C11 V2 Li4 O70B 74.7(4)
C12 V2 Li4 O70B 69.6(4)
C10 V2 Li4 O70B 115.1(4)
C20 V2 Li4 O70B -83.6(4)
C15 V2 Li4 O70A 131.9(4)
C25 V2 Li4 O70A -125.9(4)
C14 V2 Li4 O70A 127.5(3)
C22 V2 Li4 O70A -49.3(3)
C21 V2 Li4 O70A -55.9(3)
C23 V2 Li4 O70A -78.9(4)
C13 V2 Li4 O70A 87.0(4)
C24 V2 Li4 O70A -120.7(3)
C11 V2 Li4 O70A 61.2(3)
C12 V2 Li4 O70A 56.1(4)
C10 V2 Li4 O70A 101.7(4)
C20 V2 Li4 O70A -97.1(4)
C15 V2 Li4 C10 30.25(14)
C25 V2 Li4 C10 132.47(17)
C14 V2 Li4 C10 25.84(19)
C22 V2 Li4 C10 -150.94(15)
C21 V2 Li4 C10 -157.59(19)
C23 V2 Li4 C10 179.45(15)
C13 V2 Li4 C10 -14.7(2)
C24 V2 Li4 C10 137.65(16)
C11 V2 Li4 C10 -40.48(15)
C12 V2 Li4 C10 -45.56(18)
C20 V2 Li4 C10 161.3(2)
C15 V2 Li4 C20 -131.01(17)
C25 V2 Li4 C20 -28.80(15)
C14 V2 Li4 C20 -135.42(16)
C22 V2 Li4 C20 47.80(17)
C21 V2 Li4 C20 41.14(15)
C23 V2 Li4 C20 18.2(2)
C13 V2 Li4 C20 -175.99(19)
C24 V2 Li4 C20 -23.6(2)
C11 V2 Li4 C20 158.25(19)
C12 V2 Li4 C20 153.17(17)
C10 V2 Li4 C20 -161.3(2)
C15 V2 Li4 C30 -49.8(2)
C25 V2 Li4 C30 52.4(3)
C14 V2 Li4 C30 -54.3(3)
C22 V2 Li4 C30 129.0(3)
C21 V2 Li4 C30 122.3(3)
C23 V2 Li4 C30 99.4(3)
C13 V2 Li4 C30 -94.8(3)
C24 V2 Li4 C30 57.6(3)
C11 V2 Li4 C30 -120.6(3)
C12 V2 Li4 C30 -125.7(3)
C10 V2 Li4 C30 -80.1(3)
C20 V2 Li4 C30 81.2(3)
C15 V2 Li4 Li1 -105.8(2)
C25 V2 Li4 Li1 -3.54(19)
C14 V2 Li4 Li1 -110.2(2)
C22 V2 Li4 Li1 73.0(2)
C21 V2 Li4 Li1 66.4(2)
C23 V2 Li4 Li1 43.4(3)
C13 V2 Li4 Li1 -150.7(2)
C24 V2 Li4 Li1 1.6(2)
C11 V2 Li4 Li1 -176.5(2)
C12 V2 Li4 Li1 178.4(2)
C10 V2 Li4 Li1 -136.0(3)
C20 V2 Li4 Li1 25.25(18)
C15 V2 Li4 Li3 12.71(18)
C25 V2 Li4 Li3 114.9(2)
C14 V2 Li4 Li3 8.3(2)
C22 V2 Li4 Li3 -168.48(19)
C21 V2 Li4 Li3 -175.1(2)
C23 V2 Li4 Li3 161.91(18)
C13 V2 Li4 Li3 -32.3(3)
C24 V2 Li4 Li3 120.1(2)
C11 V2 Li4 Li3 -58.02(19)
C12 V2 Li4 Li3 -63.1(2)
C10 V2 Li4 Li3 -17.54(17)
C20 V2 Li4 Li3 143.7(3)
O54B Li3 C10 C15 45.9(7)
O50B Li3 C10 C15 149.7(5)
O54A Li3 C10 C15 43.0(4)
O50A Li3 C10 C15 166.3(3)
C30 Li3 C10 C15 -85.7(3)
Li4 Li3 C10 C15 -117.0(2)
O54B Li3 C10 C11 -111.2(8)
O50B Li3 C10 C11 -7.4(7)
O54A Li3 C10 C11 -114.1(4)
O50A Li3 C10 C11 9.2(6)
C30 Li3 C10 C11 117.2(3)
Li4 Li3 C10 C11 85.9(4)
O54B Li3 C10 Li4 162.9(7)
O50B Li3 C10 Li4 -93.3(5)
O54A Li3 C10 Li4 160.0(4)
O50A Li3 C10 Li4 -76.7(4)
C30 Li3 C10 Li4 31.4(2)
O54B Li3 C10 V2 123.4(7)
O50B Li3 C10 V2 -132.8(5)
O54A Li3 C10 V2 120.5(4)
O50A Li3 C10 V2 -116.2(4)
C30 Li3 C10 V2 -8.2(5)
Li4 Li3 C10 V2 -39.5(4)
O70B Li4 C10 C15 -158.0(4)
O70A Li4 C10 C15 -170.5(3)
C20 Li4 C10 C15 -44.8(3)
C30 Li4 C10 C15 64.5(3)
Li1 Li4 C10 C15 3.8(4)
Li3 Li4 C10 C15 99.5(3)
V2 Li4 C10 C15 -59.1(2)
O70B Li4 C10 C11 -31.8(5)
O70A Li4 C10 C11 -44.3(4)
C20 Li4 C10 C11 81.4(2)
C30 Li4 C10 C11 -169.2(2)
Li1 Li4 C10 C11 130.0(3)
Li3 Li4 C10 C11 -134.3(2)
V2 Li4 C10 C11 67.13(16)
O70B Li4 C10 Li3 102.5(5)
O70A Li4 C10 Li3 90.0(4)
C20 Li4 C10 Li3 -144.3(3)
C30 Li4 C10 Li3 -35.0(2)
Li1 Li4 C10 Li3 -95.7(3)
V2 Li4 C10 Li3 -158.6(2)
O70B Li4 C10 V2 -98.9(4)
O70A Li4 C10 V2 -111.5(3)
C20 Li4 C10 V2 14.24(17)
C30 Li4 C10 V2 123.6(2)
Li1 Li4 C10 V2 62.9(3)
Li3 Li4 C10 V2 158.6(2)
C25 V2 C10 C15 77.36(18)
C14 V2 C10 C15 -27.38(17)
C22 V2 C10 C15 177.42(17)
C21 V2 C10 C15 149.23(16)
C13 V2 C10 C15 -63.91(18)
C24 V2 C10 C15 49.1(2)
C11 V2 C10 C15 -127.5(2)
C12 V2 C10 C15 -100.40(19)
C20 V2 C10 C15 113.31(17)
C15 V2 C10 C11 127.5(2)
C25 V2 C10 C11 -155.10(18)
C14 V2 C10 C11 100.16(19)
C22 V2 C10 C11 -55.0(2)
C21 V2 C10 C11 -83.24(18)
C13 V2 C10 C11 63.63(19)
C24 V2 C10 C11 176.67(19)
C12 V2 C10 C11 27.14(18)
C20 V2 C10 C11 -119.15(18)
C15 V2 C10 Li3 -90.3(4)
C25 V2 C10 Li3 -12.9(4)
C14 V2 C10 Li3 -117.7(4)
C22 V2 C10 Li3 87.1(4)
C21 V2 C10 Li3 59.0(4)
C13 V2 C10 Li3 -154.2(4)
C24 V2 C10 Li3 -41.1(5)
C11 V2 C10 Li3 142.2(5)
C12 V2 C10 Li3 169.3(4)
C20 V2 C10 Li3 23.0(4)
C15 V2 C10 Li4 -127.5(2)
C25 V2 C10 Li4 -50.11(19)
C14 V2 C10 Li4 -154.84(19)
C22 V2 C10 Li4 50.0(2)
C21 V2 C10 Li4 21.76(18)
C13 V2 C10 Li4 168.63(19)
C24 V2 C10 Li4 -78.3(2)
C11 V2 C10 Li4 105.0(2)
C12 V2 C10 Li4 132.14(19)
C20 V2 C10 Li4 -14.15(17)
C15 C10 C11 C12 1.4(4)
Li3 C10 C11 C12 157.6(3)
Li4 C10 C11 C12 -129.4(3)
V2 C10 C11 C12 -52.1(3)
C15 C10 C11 V2 53.5(2)
Li3 C10 C11 V2 -150.3(4)
Li4 C10 C11 V2 -77.28(17)
C15 V2 C11 C12 103.9(2)
C25 V2 C11 C12 176.7(2)
C14 V2 C11 C12 66.3(2)
C22 V2 C11 C12 -77.7(2)
C21 V2 C11 C12 -116.0(2)
C23 V2 C11 C12 -46.2(3)
C13 V2 C11 C12 29.2(2)
C10 V2 C11 C12 135.9(3)
C20 V2 C11 C12 -154.3(2)
C15 V2 C11 C10 -32.03(16)
C25 V2 C11 C10 40.7(3)
C14 V2 C11 C10 -69.62(18)
C22 V2 C11 C10 146.39(17)
C21 V2 C11 C10 108.08(17)
C23 V2 C11 C10 177.84(19)
C13 V2 C11 C10 -106.8(2)
C12 V2 C11 C10 -135.9(3)
C20 V2 C11 C10 69.75(19)
C10 C11 C12 C13 -1.0(4)
V2 C11 C12 C13 -53.9(2)
C10 C11 C12 V2 52.8(3)
C15 V2 C12 C13 67.1(2)
C14 V2 C12 C13 29.28(19)
C22 V2 C12 C13 -113.6(2)
C21 V2 C12 C13 -151.17(19)
C23 V2 C12 C13 -75.8(2)
C24 V2 C12 C13 -44.9(3)
C11 V2 C12 C13 132.2(3)
C10 V2 C12 C13 105.0(2)
C20 V2 C12 C13 175.4(2)
C15 V2 C12 C11 -65.1(2)
C14 V2 C12 C11 -102.9(2)
C22 V2 C12 C11 114.2(2)
C21 V2 C12 C11 76.6(2)
C23 V2 C12 C11 152.0(2)
C13 V2 C12 C11 -132.2(3)
C24 V2 C12 C11 -177.0(2)
C10 V2 C12 C11 -27.14(19)
C20 V2 C12 C11 43.2(3)
C11 C12 C13 C14 0.3(4)
V2 C12 C13 C14 -53.5(3)
C11 C12 C13 V2 53.8(2)
C15 V2 C13 C14 29.80(16)
C25 V2 C13 C14 -46.6(2)
C22 V2 C13 C14 -149.89(17)
C21 V2 C13 C14 -177.88(19)
C23 V2 C13 C14 -113.55(18)
C24 V2 C13 C14 -76.12(19)
C11 V2 C13 C14 102.70(19)
C12 V2 C13 C14 132.1(3)
C10 V2 C13 C14 66.32(17)
C15 V2 C13 C12 -102.3(2)
C25 V2 C13 C12 -178.64(18)
C14 V2 C13 C12 -132.1(3)
C22 V2 C13 C12 78.0(2)
C21 V2 C13 C12 50.1(3)
C23 V2 C13 C12 114.4(2)
C24 V2 C13 C12 151.81(18)
C11 V2 C13 C12 -29.37(18)
C10 V2 C13 C12 -65.74(19)
C12 C13 C14 C15 -0.1(4)
V2 C13 C14 C15 -53.9(2)
C12 C13 C14 V2 53.8(3)
C15 V2 C14 C13 -131.8(3)
C25 V2 C14 C13 150.48(17)
C22 V2 C14 C13 49.9(3)
C23 V2 C14 C13 76.50(19)
C24 V2 C14 C13 113.05(17)
C11 V2 C14 C13 -66.73(17)
C12 V2 C14 C13 -29.31(16)
C10 V2 C14 C13 -104.57(18)
C20 V2 C14 C13 -179.33(18)
C25 V2 C14 C15 -77.74(19)
C22 V2 C14 C15 -178.30(19)
C23 V2 C14 C15 -151.71(17)
C13 V2 C14 C15 131.8(3)
C24 V2 C14 C15 -115.17(18)
C11 V2 C14 C15 65.06(18)
C12 V2 C14 C15 102.47(19)
C10 V2 C14 C15 27.21(17)
C20 V2 C14 C15 -47.6(2)
C13 C14 C15 C10 0.6(4)
V2 C14 C15 C10 -53.9(2)
C13 C14 C15 V2 54.5(3)
C11 C10 C15 C14 -1.2(4)
Li3 C10 C15 C14 -163.8(3)
Li4 C10 C15 C14 119.1(3)
V2 C10 C15 C14 52.9(2)
C11 C10 C15 V2 -54.1(2)
Li3 C10 C15 V2 143.3(2)
Li4 C10 C15 V2 66.2(2)
C25 V2 C15 C14 111.93(19)
C21 V2 C15 C14 175.2(2)
C23 V2 C15 C14 46.5(3)
C13 V2 C15 C14 -29.32(18)
C24 V2 C15 C14 74.6(2)
C11 V2 C15 C14 -103.8(2)
C12 V2 C15 C14 -66.60(19)
C10 V2 C15 C14 -135.8(3)
C20 V2 C15 C14 149.40(19)
C25 V2 C15 C10 -112.27(16)
C14 V2 C15 C10 135.8(3)
C21 V2 C15 C10 -49.0(2)
C23 V2 C15 C10 -177.67(16)
C13 V2 C15 C10 106.48(18)
C24 V2 C15 C10 -149.63(16)
C11 V2 C15 C10 31.95(15)
C12 V2 C15 C10 69.20(17)
C20 V2 C15 C10 -74.80(18)
C40 Li1 C20 C25 -65.7(6)
C30 Li1 C20 C25 93.4(3)
Li4 Li1 C20 C25 119.8(2)
C31 Li1 C20 C25 60.7(3)
V1 Li1 C20 C25 50.9(6)
Li2 Li1 C20 C25 -89.0(3)
C40 Li1 C20 C21 101.8(6)
C30 Li1 C20 C21 -99.1(4)
Li4 Li1 C20 C21 -72.6(4)
C31 Li1 C20 C21 -131.8(4)
V1 Li1 C20 C21 -141.6(5)
Li2 Li1 C20 C21 78.6(4)
C40 Li1 C20 Li4 174.4(6)
C30 Li1 C20 Li4 -26.5(2)
C31 Li1 C20 Li4 -59.2(2)
V1 Li1 C20 Li4 -69.0(5)
Li2 Li1 C20 Li4 151.2(3)
C40 Li1 C20 V2 -138.0(4)
C30 Li1 C20 V2 21.1(4)
Li4 Li1 C20 V2 47.6(3)
C31 Li1 C20 V2 -11.6(4)
V1 Li1 C20 V2 -21.4(7)
Li2 Li1 C20 V2 -161.3(2)
O70B Li4 C20 C25 173.8(4)
O70A Li4 C20 C25 171.3(3)
C10 Li4 C20 C25 43.3(3)
C30 Li4 C20 C25 -65.5(3)
Li1 Li4 C20 C25 -91.1(3)
Li3 Li4 C20 C25 0.0(5)
V2 Li4 C20 C25 57.6(2)
O70B Li4 C20 C21 49.2(4)
O70A Li4 C20 C21 46.7(4)
C10 Li4 C20 C21 -81.3(2)
C30 Li4 C20 C21 169.9(2)
Li1 Li4 C20 C21 144.3(3)
Li3 Li4 C20 C21 -124.6(4)
V2 Li4 C20 C21 -67.02(17)
O70B Li4 C20 Li1 -95.1(4)
O70A Li4 C20 Li1 -97.6(3)
C10 Li4 C20 Li1 134.4(3)
C30 Li4 C20 Li1 25.6(2)
Li3 Li4 C20 Li1 91.1(4)
V2 Li4 C20 Li1 148.6(2)
O70B Li4 C20 V2 116.3(4)
O70A Li4 C20 V2 113.8(3)
C10 Li4 C20 V2 -14.23(17)
C30 Li4 C20 V2 -123.1(2)
Li1 Li4 C20 V2 -148.6(2)
Li3 Li4 C20 V2 -57.6(3)
C15 V2 C20 C25 -79.28(17)
C14 V2 C20 C25 -50.4(2)
C22 V2 C20 C25 100.45(18)
C21 V2 C20 C25 127.5(2)
C23 V2 C20 C25 64.02(17)
C24 V2 C20 C25 27.38(16)
C11 V2 C20 C25 -151.32(16)
C12 V2 C20 C25 -178.34(19)
C10 V2 C20 C25 -115.93(17)
C15 V2 C20 C21 153.18(17)
C25 V2 C20 C21 -127.5(2)
C14 V2 C20 C21 -177.98(18)
C22 V2 C20 C21 -27.09(18)
C23 V2 C20 C21 -63.51(19)
C24 V2 C20 C21 -100.15(19)
C11 V2 C20 C21 81.15(19)
C12 V2 C20 C21 54.1(3)
C10 V2 C20 C21 116.53(18)
C15 V2 C20 Li1 7.2(3)
C25 V2 C20 Li1 86.5(3)
C14 V2 C20 Li1 36.1(4)
C22 V2 C20 Li1 -173.1(3)
C21 V2 C20 Li1 -146.0(4)
C23 V2 C20 Li1 150.5(3)
C24 V2 C20 Li1 113.9(3)
C11 V2 C20 Li1 -64.8(3)
C12 V2 C20 Li1 -91.8(4)
C10 V2 C20 Li1 -29.4(3)
C15 V2 C20 Li4 50.59(18)
C25 V2 C20 Li4 129.9(2)
C14 V2 C20 Li4 79.4(2)
C22 V2 C20 Li4 -129.68(19)
C21 V2 C20 Li4 -102.6(2)
C23 V2 C20 Li4 -166.10(18)
C24 V2 C20 Li4 157.26(19)
C11 V2 C20 Li4 -21.44(19)
C12 V2 C20 Li4 -48.5(2)
C10 V2 C20 Li4 13.94(17)
C25 C20 C21 C22 -1.6(4)
Li1 C20 C21 C22 -168.3(3)
Li4 C20 C21 C22 129.1(3)
V2 C20 C21 C22 51.9(3)
C25 C20 C21 V2 -53.5(2)
Li1 C20 C21 V2 139.8(4)
Li4 C20 C21 V2 77.24(17)
C15 V2 C21 C22 -178.51(18)
C25 V2 C21 C22 -104.3(2)
C23 V2 C21 C22 -29.24(17)
C13 V2 C21 C22 44.3(3)
C24 V2 C21 C22 -66.69(18)
C11 V2 C21 C22 113.17(18)
C12 V2 C21 C22 75.5(2)
C10 V2 C21 C22 151.76(17)
C20 V2 C21 C22 -136.2(3)
C15 V2 C21 C20 -42.3(3)
C25 V2 C21 C20 31.92(17)
C22 V2 C21 C20 136.2(3)
C23 V2 C21 C20 106.98(19)
C13 V2 C21 C20 -179.49(19)
C24 V2 C21 C20 69.53(18)
C11 V2 C21 C20 -110.61(18)
C12 V2 C21 C20 -148.28(17)
C10 V2 C21 C20 -72.02(19)
C20 C21 C22 C23 1.4(4)
V2 C21 C22 C23 54.3(3)
C20 C21 C22 V2 -52.9(3)
C25 V2 C22 C23 -67.36(17)
C14 V2 C22 C23 43.1(3)
C21 V2 C22 C23 -132.0(3)
C13 V2 C22 C23 73.64(19)
C24 V2 C22 C23 -29.54(16)
C11 V2 C22 C23 148.92(16)
C12 V2 C22 C23 111.18(18)
C10 V2 C22 C23 -177.72(16)
C20 V2 C22 C23 -105.04(18)
C25 V2 C22 C21 64.60(19)
C14 V2 C22 C21 175.1(2)
C23 V2 C22 C21 132.0(3)
C13 V2 C22 C21 -154.39(18)
C24 V2 C22 C21 102.42(19)
C11 V2 C22 C21 -79.12(19)
C12 V2 C22 C21 -116.85(19)
C10 V2 C22 C21 -45.8(2)
C20 V2 C22 C21 26.92(18)
C21 C22 C23 C24 0.0(4)
V2 C22 C23 C24 54.2(2)
C21 C22 C23 V2 -54.2(2)
C15 V2 C23 C22 177.37(18)
C25 V2 C23 C22 102.18(19)
C14 V2 C23 C22 -153.79(17)
C21 V2 C23 C22 29.62(16)
C13 V2 C23 C22 -116.89(19)
C24 V2 C23 C22 131.8(3)
C11 V2 C23 C22 -51.5(3)
C12 V2 C23 C22 -80.1(2)
C20 V2 C23 C22 65.90(17)
C15 V2 C23 C24 45.6(3)
C25 V2 C23 C24 -29.63(19)
C14 V2 C23 C24 74.4(2)
C22 V2 C23 C24 -131.8(3)
C21 V2 C23 C24 -102.2(2)
C13 V2 C23 C24 111.3(2)
C11 V2 C23 C24 176.7(2)
C12 V2 C23 C24 148.1(2)
C20 V2 C23 C24 -65.9(2)
C22 C23 C24 C25 -1.1(4)
V2 C23 C24 C25 53.0(2)
C22 C23 C24 V2 -54.1(2)
C15 V2 C24 C23 -152.18(18)
C25 V2 C24 C23 132.0(3)
C14 V2 C24 C23 -115.2(2)
C22 V2 C24 C23 29.39(18)
C21 V2 C24 C23 67.13(19)
C13 V2 C24 C23 -78.5(2)
C12 V2 C24 C23 -51.2(3)
C10 V2 C24 C23 177.80(19)
C20 V2 C24 C23 105.0(2)
C15 V2 C24 C25 75.8(2)
C14 V2 C24 C25 112.8(2)
C22 V2 C24 C25 -102.6(2)
C21 V2 C24 C25 -64.90(19)
C23 V2 C24 C25 -132.0(3)
C13 V2 C24 C25 149.5(2)
C12 V2 C24 C25 176.8(2)
C10 V2 C24 C25 45.8(3)
C20 V2 C24 C25 -27.07(18)
C23 C24 C25 C20 0.9(4)
V2 C24 C25 C20 54.2(3)
C23 C24 C25 V2 -53.3(2)
C21 C20 C25 C24 0.4(4)
Li1 C20 C25 C24 172.3(3)
Li4 C20 C25 C24 -117.1(3)
V2 C20 C25 C24 -53.3(2)
C21 C20 C25 V2 53.7(2)
Li1 C20 C25 V2 -134.44(18)
Li4 C20 C25 V2 -63.8(2)
C15 V2 C25 C24 -114.25(19)
C14 V2 C25 C24 -76.6(2)
C22 V2 C25 C24 66.5(2)
C21 V2 C25 C24 103.9(2)
C23 V2 C25 C24 29.29(19)
C13 V2 C25 C24 -48.4(3)
C11 V2 C25 C24 -176.9(2)
C10 V2 C25 C24 -151.63(19)
C20 V2 C25 C24 135.9(3)
C15 V2 C25 C20 109.88(17)
C14 V2 C25 C20 147.56(16)
C22 V2 C25 C20 -69.35(17)
C21 V2 C25 C20 -31.98(16)
C23 V2 C25 C20 -106.58(19)
C13 V2 C25 C20 175.70(19)
C24 V2 C25 C20 -135.9(3)
C11 V2 C25 C20 47.2(3)
C10 V2 C25 C20 72.50(18)
C45 V1 C30 C35 83.16(17)
C42 V1 C30 C35 -177.01(18)
C31 V1 C30 C35 -127.1(2)
C41 V1 C30 C35 155.32(16)
C32 V1 C30 C35 -100.25(17)
C44 V1 C30 C35 54.5(2)
C33 V1 C30 C35 -63.60(16)
C34 V1 C30 C35 -27.07(16)
C40 V1 C30 C35 119.98(16)
C45 V1 C30 C31 -149.69(15)
C35 V1 C30 C31 127.1(2)
C42 V1 C30 C31 -49.9(2)
C41 V1 C30 C31 -77.53(17)
C32 V1 C30 C31 26.90(15)
C44 V1 C30 C31 -178.34(16)
C33 V1 C30 C31 63.55(16)
C34 V1 C30 C31 100.08(17)
C40 V1 C30 C31 -112.87(16)
C45 V1 C30 Li1 -49.50(17)
C35 V1 C30 Li1 -132.7(2)
C42 V1 C30 Li1 50.3(2)
C31 V1 C30 Li1 100.2(2)
C41 V1 C30 Li1 22.67(18)
C32 V1 C30 Li1 127.09(18)
C44 V1 C30 Li1 -78.1(2)
C33 V1 C30 Li1 163.75(17)
C34 V1 C30 Li1 -159.73(18)
C40 V1 C30 Li1 -12.68(17)
C45 V1 C30 Li4 -45.9(3)
C35 V1 C30 Li4 -129.1(4)
C42 V1 C30 Li4 53.9(4)
C31 V1 C30 Li4 103.8(3)
C41 V1 C30 Li4 26.2(3)
C32 V1 C30 Li4 130.6(3)
C44 V1 C30 Li4 -74.6(3)
C33 V1 C30 Li4 167.3(3)
C34 V1 C30 Li4 -156.2(3)
C40 V1 C30 Li4 -9.1(3)
C45 V1 C30 Li3 165.1(3)
C35 V1 C30 Li3 81.9(3)
C42 V1 C30 Li3 -95.1(4)
C31 V1 C30 Li3 -45.2(3)
C41 V1 C30 Li3 -122.7(3)
C32 V1 C30 Li3 -18.3(3)
C44 V1 C30 Li3 136.5(3)
C33 V1 C30 Li3 18.3(3)
C34 V1 C30 Li3 54.9(3)
C40 V1 C30 Li3 -158.1(3)
C20 Li1 C30 C35 149.1(3)
C40 Li1 C30 C35 -41.9(3)
Li4 Li1 C30 C35 122.4(3)
C31 Li1 C30 C35 -122.2(3)
V1 Li1 C30 C35 -55.3(2)
Li2 Li1 C30 C35 -27.3(5)
C20 Li1 C30 C31 -88.6(3)
C40 Li1 C30 C31 80.4(2)
Li4 Li1 C30 C31 -115.4(2)
V1 Li1 C30 C31 66.93(15)
Li2 Li1 C30 C31 95.0(4)
C20 Li1 C30 V1 -155.6(3)
C40 Li1 C30 V1 13.42(18)
Li4 Li1 C30 V1 177.7(2)
C31 Li1 C30 V1 -66.93(15)
Li2 Li1 C30 V1 28.0(4)
C20 Li1 C30 Li4 26.8(2)
C40 Li1 C30 Li4 -164.3(3)
C31 Li1 C30 Li4 115.4(2)
V1 Li1 C30 Li4 -177.7(2)
Li2 Li1 C30 Li4 -149.7(5)
C20 Li1 C30 Li3 3.6(4)
C40 Li1 C30 Li3 172.6(2)
Li4 Li1 C30 Li3 -23.2(3)
C31 Li1 C30 Li3 92.2(3)
V1 Li1 C30 Li3 159.1(3)
Li2 Li1 C30 Li3 -172.8(3)
O70B Li4 C30 C35 -24.2(5)
O70A Li4 C30 C35 -11.2(4)
C10 Li4 C30 C35 119.3(3)
C20 Li4 C30 C35 -138.1(3)
Li1 Li4 C30 C35 -113.6(3)
Li3 Li4 C30 C35 87.4(3)
V2 Li4 C30 C35 170.4(2)
O70B Li4 C30 C31 173.2(4)
O70A Li4 C30 C31 -173.8(3)
C10 Li4 C30 C31 -43.3(3)
C20 Li4 C30 C31 59.3(3)
Li1 Li4 C30 C31 83.8(3)
Li3 Li4 C30 C31 -75.2(2)
V2 Li4 C30 C31 7.8(4)
O70B Li4 C30 V1 85.5(5)
O70A Li4 C30 V1 98.5(4)
C10 Li4 C30 V1 -131.0(3)
C20 Li4 C30 V1 -28.4(4)
Li1 Li4 C30 V1 -3.9(3)
Li3 Li4 C30 V1 -162.9(3)
V2 Li4 C30 V1 -79.9(4)
O70B Li4 C30 Li1 89.4(4)
O70A Li4 C30 Li1 102.4(3)
C10 Li4 C30 Li1 -127.1(3)
C20 Li4 C30 Li1 -24.5(2)
Li3 Li4 C30 Li1 -159.0(3)
V2 Li4 C30 Li1 -76.0(3)
O70B Li4 C30 Li3 -111.6(4)
O70A Li4 C30 Li3 -98.6(3)
C10 Li4 C30 Li3 31.9(2)
C20 Li4 C30 Li3 134.5(3)
Li1 Li4 C30 Li3 159.0(3)
V2 Li4 C30 Li3 83.0(3)
O54B Li3 C30 C35 69.2(5)
O50B Li3 C30 C35 -31.4(5)
O54A Li3 C30 C35 77.3(4)
O50A Li3 C30 C35 -43.3(3)
C10 Li3 C30 C35 -159.7(2)
Li4 Li3 C30 C35 -127.7(2)
O54B Li3 C30 C31 -44.1(5)
O50B Li3 C30 C31 -144.6(5)
O54A Li3 C30 C31 -36.0(3)
O50A Li3 C30 C31 -156.5(3)
C10 Li3 C30 C31 87.1(3)
Li4 Li3 C30 C31 119.0(2)
O54B Li3 C30 V1 -2.8(6)
O50B Li3 C30 V1 -103.3(5)
O54A Li3 C30 V1 5.3(5)
O50A Li3 C30 V1 -115.2(4)
C10 Li3 C30 V1 128.4(3)
Li4 Li3 C30 V1 160.3(3)
O54B Li3 C30 Li1 -139.9(5)
O50B Li3 C30 Li1 119.6(5)
O54A Li3 C30 Li1 -131.8(3)
O50A Li3 C30 Li1 107.7(3)
C10 Li3 C30 Li1 -8.7(4)
Li4 Li3 C30 Li1 23.2(3)
O54B Li3 C30 Li4 -163.1(5)
O50B Li3 C30 Li4 96.4(5)
O54A Li3 C30 Li4 -155.0(4)
O50A Li3 C30 Li4 84.5(3)
C10 Li3 C30 Li4 -31.9(2)
C35 C30 C31 C32 1.4(4)
V1 C30 C31 C32 -52.2(2)
Li1 C30 C31 C32 -128.8(3)
Li4 C30 C31 C32 167.0(3)
Li3 C30 C31 C32 106.4(3)
C35 C30 C31 V1 53.58(19)
Li1 C30 C31 V1 -76.60(14)
Li4 C30 C31 V1 -140.8(2)
Li3 C30 C31 V1 158.57(15)
C35 C30 C31 Li1 130.2(3)
V1 C30 C31 Li1 76.60(14)
Li4 C30 C31 Li1 -64.2(2)
Li3 C30 C31 Li1 -124.8(2)
C45 V1 C31 C32 -176.65(17)
C35 V1 C31 C32 104.20(17)
C42 V1 C31 C32 -72.79(18)
C41 V1 C31 C32 -110.15(17)
C43 V1 C31 C32 -43.8(2)
C33 V1 C31 C32 29.46(16)
C34 V1 C31 C32 66.80(17)
C40 V1 C31 C32 -148.35(16)
C30 V1 C31 C32 136.4(2)
C45 V1 C31 C30 47.0(2)
C35 V1 C31 C30 -32.18(14)
C42 V1 C31 C30 150.84(15)
C41 V1 C31 C30 113.47(15)
C32 V1 C31 C30 -136.4(2)
C43 V1 C31 C30 179.81(16)
C33 V1 C31 C30 -106.92(17)
C34 V1 C31 C30 -69.58(15)
C40 V1 C31 C30 75.28(16)
C45 V1 C31 Li1 -9.5(2)
C35 V1 C31 Li1 -88.61(15)
C42 V1 C31 Li1 94.41(15)
C41 V1 C31 Li1 57.04(15)
C32 V1 C31 Li1 167.2(2)
C43 V1 C31 Li1 123.38(19)
C33 V1 C31 Li1 -163.35(15)
C34 V1 C31 Li1 -126.01(14)
C40 V1 C31 Li1 18.85(15)
C30 V1 C31 Li1 -56.43(17)
C20 Li1 C31 C32 -155.0(3)
C40 Li1 C31 C32 -0.2(4)
C30 Li1 C31 C32 102.6(4)
Li4 Li1 C31 C32 155.3(3)
V1 Li1 C31 C32 18.5(3)
Li2 Li1 C31 C32 -17.0(5)
C20 Li1 C31 C30 102.4(3)
C40 Li1 C31 C30 -102.9(2)
Li4 Li1 C31 C30 52.6(2)
V1 Li1 C31 C30 -84.09(17)
Li2 Li1 C31 C30 -119.6(3)
C20 Li1 C31 V1 -173.5(2)
C40 Li1 C31 V1 -18.77(14)
C30 Li1 C31 V1 84.09(17)
Li4 Li1 C31 V1 136.73(19)
Li2 Li1 C31 V1 -35.6(3)
C30 C31 C32 C33 -1.1(4)
V1 C31 C32 C33 -54.3(2)
Li1 C31 C32 C33 -72.6(4)
C30 C31 C32 V1 53.2(2)
Li1 C31 C32 V1 -18.4(3)
C35 V1 C32 C33 67.01(16)
C42 V1 C32 C33 -110.10(17)
C31 V1 C32 C33 131.8(2)
C41 V1 C32 C33 -147.90(16)
C43 V1 C32 C33 -73.64(18)
C44 V1 C32 C33 -46.2(3)
C34 V1 C32 C33 29.40(16)
C40 V1 C32 C33 -179.63(16)
C30 V1 C32 C33 104.87(17)
C35 V1 C32 C31 -64.83(16)
C42 V1 C32 C31 118.06(17)
C41 V1 C32 C31 80.26(17)
C43 V1 C32 C31 154.52(16)
C44 V1 C32 C31 -177.99(17)
C33 V1 C32 C31 -131.8(2)
C34 V1 C32 C31 -102.44(17)
C40 V1 C32 C31 48.5(2)
C30 V1 C32 C31 -26.96(15)
C31 C32 C33 C34 0.1(4)
V1 C32 C33 C34 -54.0(2)
C31 C32 C33 V1 54.1(2)
C45 V1 C33 C34 -47.0(2)
C35 V1 C33 C34 29.50(15)
C42 V1 C33 C34 -148.61(16)
C31 V1 C33 C34 102.33(17)
C41 V1 C33 C34 -177.85(16)
C32 V1 C33 C34 131.9(2)
C43 V1 C33 C34 -111.28(16)
C44 V1 C33 C34 -75.07(17)
C30 V1 C33 C34 65.84(16)
C45 V1 C33 C32 -178.86(18)
C35 V1 C33 C32 -102.41(18)
C42 V1 C33 C32 79.48(18)
C31 V1 C33 C32 -29.58(16)
C41 V1 C33 C32 50.2(2)
C43 V1 C33 C32 116.81(17)
C44 V1 C33 C32 153.02(16)
C34 V1 C33 C32 -131.9(2)
C30 V1 C33 C32 -66.07(17)
C32 C33 C34 C35 0.4(4)
V1 C33 C34 C35 -53.4(2)
C32 C33 C34 V1 53.8(2)
C45 V1 C34 C33 153.05(15)
C35 V1 C34 C33 -132.1(2)
C42 V1 C34 C33 48.5(2)
C31 V1 C34 C33 -67.05(16)
C32 V1 C34 C33 -29.47(16)
C43 V1 C34 C33 78.31(17)
C44 V1 C34 C33 116.02(16)
C40 V1 C34 C33 -175.38(16)
C30 V1 C34 C33 -105.10(17)
C45 V1 C34 C35 -74.86(17)
C42 V1 C34 C35 -179.39(17)
C31 V1 C34 C35 65.04(16)
C32 V1 C34 C35 102.62(17)
C43 V1 C34 C35 -149.60(16)
C44 V1 C34 C35 -111.89(16)
C33 V1 C34 C35 132.1(2)
C40 V1 C34 C35 -43.3(2)
C30 V1 C34 C35 26.99(15)
C33 C34 C35 C30 0.0(4)
V1 C34 C35 C30 -53.7(2)
C33 C34 C35 V1 53.7(2)
C31 C30 C35 C34 -0.8(4)
V1 C30 C35 C34 52.8(2)
Li1 C30 C35 C34 113.1(3)
Li4 C30 C35 C34 -163.8(3)
Li3 C30 C35 C34 -95.5(3)
C31 C30 C35 V1 -53.59(19)
Li1 C30 C35 V1 60.4(2)
Li4 C30 C35 V1 143.5(3)
Li3 C30 C35 V1 -148.3(2)
C45 V1 C35 C34 116.90(16)
C31 V1 C35 C34 -103.89(18)
C41 V1 C35 C34 -178.18(18)
C32 V1 C35 C34 -66.65(17)
C43 V1 C35 C34 47.9(2)
C44 V1 C35 C34 78.71(17)
C33 V1 C35 C34 -29.25(16)
C40 V1 C35 C34 154.70(15)
C30 V1 C35 C34 -136.2(2)
C45 V1 C35 C30 -106.92(16)
C31 V1 C35 C30 32.29(15)
C41 V1 C35 C30 -42.0(2)
C32 V1 C35 C30 69.54(16)
C43 V1 C35 C30 -175.87(17)
C44 V1 C35 C30 -145.11(15)
C33 V1 C35 C30 106.94(17)
C34 V1 C35 C30 136.2(2)
C40 V1 C35 C30 -69.11(17)
C20 Li1 C40 C41 80.5(6)
C30 Li1 C40 C41 -79.8(2)
Li4 Li1 C40 C41 -110.0(6)
C31 Li1 C40 C41 -49.2(2)
V1 Li1 C40 C41 -66.46(16)
Li2 Li1 C40 C41 113.4(3)
C20 Li1 C40 C45 -153.0(5)
C30 Li1 C40 C45 46.6(3)
Li4 Li1 C40 C45 16.5(7)
C31 Li1 C40 C45 77.3(3)
V1 Li1 C40 C45 60.0(2)
Li2 Li1 C40 C45 -120.2(3)
C20 Li1 C40 Li2 -32.9(6)
C30 Li1 C40 Li2 166.8(3)
Li4 Li1 C40 Li2 136.6(6)
C31 Li1 C40 Li2 -162.6(2)
V1 Li1 C40 Li2 -179.8(2)
C20 Li1 C40 V1 147.0(5)
C30 Li1 C40 V1 -13.37(18)
Li4 Li1 C40 V1 -43.5(6)
C31 Li1 C40 V1 17.25(13)
Li2 Li1 C40 V1 179.8(2)
O62B Li2 C40 C41 -20.2(4)
O66A Li2 C40 C41 87.0(4)
O58A Li2 C40 C41 -143.6(5)
O66B Li2 C40 C41 93.7(4)
O58B Li2 C40 C41 -160.4(5)
O62A Li2 C40 C41 -16.4(3)
Li1 Li2 C40 C41 -104.2(3)
O62B Li2 C40 C45 -151.4(4)
O66A Li2 C40 C45 -44.2(5)
O58A Li2 C40 C45 85.2(5)
O66B Li2 C40 C45 -37.5(4)
O58B Li2 C40 C45 68.4(5)
O62A Li2 C40 C45 -147.6(3)
Li1 Li2 C40 C45 124.6(3)
O62B Li2 C40 Li1 84.0(4)
O66A Li2 C40 Li1 -168.8(4)
O58A Li2 C40 Li1 -39.5(5)
O66B Li2 C40 Li1 -162.2(4)
O58B Li2 C40 Li1 -56.2(5)
O62A Li2 C40 Li1 87.8(3)
C45 V1 C40 C41 -127.6(2)
C35 V1 C40 C41 154.64(15)
C42 V1 C40 C41 -27.08(15)
C31 V1 C40 C41 82.55(16)
C32 V1 C40 C41 53.4(2)
C43 V1 C40 C41 -63.58(16)
C44 V1 C40 C41 -100.07(16)
C34 V1 C40 C41 -178.09(17)
C30 V1 C40 C41 119.38(15)
C35 V1 C40 C45 -77.72(16)
C42 V1 C40 C45 100.55(16)
C31 V1 C40 C45 -149.82(15)
C41 V1 C40 C45 127.6(2)
C32 V1 C40 C45 -178.92(16)
C43 V1 C40 C45 64.05(16)
C44 V1 C40 C45 27.57(15)
C34 V1 C40 C45 -50.5(2)
C30 V1 C40 C45 -112.98(15)
C45 V1 C40 Li1 126.3(2)
C35 V1 C40 Li1 48.54(19)
C42 V1 C40 Li1 -133.18(19)
C31 V1 C40 Li1 -23.55(19)
C41 V1 C40 Li1 -106.1(2)
C32 V1 C40 Li1 -52.7(2)
C43 V1 C40 Li1 -169.68(18)
C44 V1 C40 Li1 153.84(19)
C34 V1 C40 Li1 75.8(2)
C30 V1 C40 Li1 13.28(18)
C45 C40 C41 C42 -1.6(4)
Li1 C40 C41 C42 128.9(3)
Li2 C40 C41 C42 -133.2(3)
V1 C40 C41 C42 52.0(2)
C45 C40 C41 V1 -53.59(19)
Li1 C40 C41 V1 76.88(16)
Li2 C40 C41 V1 174.8(2)
C45 V1 C41 C42 -104.26(18)
C35 V1 C41 C42 -179.50(18)
C31 V1 C41 C42 116.38(17)
C32 V1 C41 C42 78.36(18)
C43 V1 C41 C42 -29.33(16)
C44 V1 C41 C42 -66.68(17)
C33 V1 C41 C42 48.2(2)
C40 V1 C41 C42 -136.3(2)
C30 V1 C41 C42 154.09(16)
C45 V1 C41 C40 32.03(14)
C35 V1 C41 C40 -43.2(2)
C42 V1 C41 C40 136.3(2)
C31 V1 C41 C40 -107.33(15)
C32 V1 C41 C40 -145.35(15)
C43 V1 C41 C40 106.95(17)
C44 V1 C41 C40 69.61(15)
C33 V1 C41 C40 -175.51(15)
C30 V1 C41 C40 -69.62(16)
C40 C41 C42 C43 1.4(4)
V1 C41 C42 C43 54.3(2)
C40 C41 C42 V1 -52.9(2)
C45 V1 C42 C43 -67.01(17)
C31 V1 C42 C43 153.06(16)
C41 V1 C42 C43 -131.8(2)
C32 V1 C42 C43 116.56(17)
C44 V1 C42 C43 -29.45(16)
C33 V1 C42 C43 78.97(18)
C34 V1 C42 C43 49.9(2)
C40 V1 C42 C43 -104.95(17)
C30 V1 C42 C43 -175.83(17)
C45 V1 C42 C41 64.82(16)
C31 V1 C42 C41 -75.10(18)
C32 V1 C42 C41 -111.61(17)
C43 V1 C42 C41 131.8(2)
C44 V1 C42 C41 102.39(18)
C33 V1 C42 C41 -149.20(16)
C34 V1 C42 C41 -178.26(16)
C40 V1 C42 C41 26.88(15)
C30 V1 C42 C41 -44.0(3)
C41 C42 C43 C44 0.1(4)
V1 C42 C43 C44 54.1(2)
C41 C42 C43 V1 -54.1(2)
C45 V1 C43 C42 102.61(17)
C35 V1 C43 C42 -176.88(17)
C31 V1 C43 C42 -46.4(2)
C41 V1 C43 C42 29.73(16)
C32 V1 C43 C42 -73.96(18)
C44 V1 C43 C42 131.8(2)
C33 V1 C43 C42 -110.47(17)
C34 V1 C43 C42 -147.76(16)
C40 V1 C43 C42 66.02(17)
C45 V1 C43 C44 -29.24(15)
C35 V1 C43 C44 51.3(2)
C42 V1 C43 C44 -131.8(2)
C31 V1 C43 C44 -178.20(17)
C41 V1 C43 C44 -102.12(17)
C32 V1 C43 C44 154.19(16)
C33 V1 C43 C44 117.69(16)
C34 V1 C43 C44 80.39(17)
C40 V1 C43 C44 -65.83(16)
C42 C43 C44 C45 -1.0(4)
V1 C43 C44 C45 53.0(2)
C42 C43 C44 V1 -54.0(2)
C45 V1 C44 C43 132.6(2)
C35 V1 C44 C43 -147.55(15)
C42 V1 C44 C43 29.43(15)
C41 V1 C44 C43 67.24(16)
C32 V1 C44 C43 -44.0(2)
C33 V1 C44 C43 -72.83(18)
C34 V1 C44 C43 -109.70(16)
C40 V1 C44 C43 105.11(17)
C30 V1 C44 C43 179.97(15)
C35 V1 C44 C45 79.82(17)
C42 V1 C44 C45 -103.20(17)
C41 V1 C44 C45 -65.39(16)
C32 V1 C44 C45 -176.62(18)
C43 V1 C44 C45 -132.6(2)
C33 V1 C44 C45 154.54(16)
C34 V1 C44 C45 117.67(16)
C40 V1 C44 C45 -27.53(15)
C30 V1 C44 C45 47.3(2)
C43 C44 C45 C40 0.7(4)
V1 C44 C45 C40 53.9(2)
C43 C44 C45 V1 -53.3(2)
C41 C40 C45 C44 0.6(4)
Li1 C40 C45 C44 -120.3(3)
Li2 C40 C45 C44 131.1(3)
V1 C40 C45 C44 -53.1(2)
C41 C40 C45 V1 53.73(19)
Li1 C40 C45 V1 -67.2(2)
Li2 C40 C45 V1 -175.7(2)
C35 V1 C45 C44 -111.08(16)
C42 V1 C45 C44 66.09(16)
C31 V1 C45 C44 -177.86(16)
C41 V1 C45 C44 103.50(17)
C43 V1 C45 C44 28.90(15)
C33 V1 C45 C44 -44.4(2)
C34 V1 C45 C44 -73.84(17)
C40 V1 C45 C44 135.4(2)
C30 V1 C45 C44 -149.45(15)
C35 V1 C45 C40 113.55(15)
C42 V1 C45 C40 -69.28(16)
C31 V1 C45 C40 46.8(2)
C41 V1 C45 C40 -31.87(15)
C43 V1 C45 C40 -106.47(17)
C44 V1 C45 C40 -135.4(2)
C33 V1 C45 C40 -179.73(17)
C34 V1 C45 C40 150.79(15)
C30 V1 C45 C40 75.18(16)
O54B Li3 O50A C50A -56.6(9)
O50B Li3 O50A C50A -69.7(13)
O54A Li3 O50A C50A -60.7(8)
C10 Li3 O50A C50A 174.8(6)
C30 Li3 O50A C50A 67.2(7)
Li4 Li3 O50A C50A 121.2(7)
O54B Li3 O50A C53A 93.8(8)
O50B Li3 O50A C53A 80.6(15)
O54A Li3 O50A C53A 89.7(7)
C10 Li3 O50A C53A -34.8(8)
C30 Li3 O50A C53A -142.5(6)
Li4 Li3 O50A C53A -88.4(6)
C53A O50A C50A C51A 39.1(7)
Li3 O50A C50A C51A -167.5(7)
O50A C50A C51A C52A -29.2(7)
C50A C51A C52A C53A 7.8(8)
C50A O50A C53A C52A -34.6(8)
Li3 O50A C53A C52A 166.8(5)
C51A C52A C53A O50A 16.3(9)
O54B Li3 O50B C50B -75.4(9)
O54A Li3 O50B C50B -79.6(8)
O50A Li3 O50B C50B 91.8(14)
C10 Li3 O50B C50B 163.6(7)
C30 Li3 O50B C50B 45.1(9)
Li4 Li3 O50B C50B 103.4(8)
O54B Li3 O50B C53B 129.8(15)
O54A Li3 O50B C53B 125.6(15)
O50A Li3 O50B C53B -63.0(19)
C10 Li3 O50B C53B 8.8(16)
C30 Li3 O50B C53B -109.8(14)
Li4 Li3 O50B C53B -51.5(15)
C53B O50B C50B C51B 27.5(16)
Li3 O50B C50B C51B -129.4(9)
O50B C50B C51B C52B -33.2(11)
C50B C51B C52B C53B 28.2(16)
C50B O50B C53B C52B -10(2)
Li3 O50B C53B C52B 147.0(11)
C51B C52B C53B O50B -11(2)
O54B Li3 O54A C54A 127(7)
O50B Li3 O54A C54A 162.9(7)
O50A Li3 O54A C54A 160.4(6)
C10 Li3 O54A C54A -74.3(8)
C30 Li3 O54A C54A 43.6(8)
Li4 Li3 O54A C54A -24.7(15)
O54B Li3 O54A C57A -23(6)
O50B Li3 O54A C57A 13.2(8)
O50A Li3 O54A C57A 10.7(8)
C10 Li3 O54A C57A 136.0(6)
C30 Li3 O54A C57A -106.1(6)
Li4 Li3 O54A C57A -174.3(7)
C57A O54A C54A C55A 38.2(7)
Li3 O54A C54A C55A -117.8(6)
O54A C54A C55A C56A -14.0(6)
C54A C55A C56A C57A -15.3(5)
C54A O54A C57A C56A -48.7(7)
Li3 O54A C57A C56A 107.6(7)
C55A C56A C57A O54A 40.3(6)
O50B Li3 O54B C54B -149.8(15)
O54A Li3 O54B C54B -6(5)
O50A Li3 O54B C54B -153.4(14)
C10 Li3 O54B C54B -28.2(18)
C30 Li3 O54B C54B 94.9(15)
Li4 Li3 O54B C54B 35(3)
O50B Li3 O54B C57B 49.9(13)
O54A Li3 O54B C57B -166(8)
O50A Li3 O54B C57B 46.3(14)
C10 Li3 O54B C57B 171.5(10)
C30 Li3 O54B C57B -65.4(14)
Li4 Li3 O54B C57B -125.6(14)
C57B O54B C54B C55B -21(2)
Li3 O54B C54B C55B -179.6(12)
O54B C54B C55B C56B 30.6(17)
C54B C55B C56B C57B -35.5(17)
C54B O54B C57B C56B 1(2)
Li3 O54B C57B C56B 159.5(12)
C55B C56B C57B O54B 19.4(15)
O62B Li2 O58A C61A 41.2(6)
O66A Li2 O58A C61A -50.8(7)
O66B Li2 O58A C61A -62.8(7)
O58B Li2 O58A C61A -109.9(15)
O62A Li2 O58A C61A 48.0(6)
C40 Li2 O58A C61A 176.4(4)
Li1 Li2 O58A C61A 150.4(5)
O62B Li2 O58A C58A -129.0(7)
O66A Li2 O58A C58A 139.0(7)
O66B Li2 O58A C58A 127.0(8)
O58B Li2 O58A C58A 79.9(13)
O62A Li2 O58A C58A -122.2(7)
C40 Li2 O58A C58A 6.2(10)
Li1 Li2 O58A C58A -19.8(7)
C61A O58A C58A C59A -17.6(8)
Li2 O58A C58A C59A 152.9(5)
O58A C58A C59A C60A 38.8(7)
C58A C59A C60A C61A -47.7(6)
C58A O58A C61A C60A -11.5(7)
Li2 O58A C61A C60A 177.0(5)
C59A C60A C61A O58A 35.5(6)
O62B Li2 O58B C61B 45.2(10)
O66A Li2 O58B C61B -47.8(11)
O58A Li2 O58B C61B 74.9(15)
O66B Li2 O58B C61B -60.0(11)
O62A Li2 O58B C61B 50.7(11)
C40 Li2 O58B C61B -168.6(8)
Li1 Li2 O58B C61B 156.3(9)
O62B Li2 O58B C58B -81.8(15)
O66A Li2 O58B C58B -174.8(15)
O58A Li2 O58B C58B -52.1(18)
O66B Li2 O58B C58B 172.9(15)
O62A Li2 O58B C58B -76.3(15)
C40 Li2 O58B C58B 64.4(16)
Li1 Li2 O58B C58B 29.3(15)
C61B O58B C58B C59B 30(2)
Li2 O58B C58B C59B 168.0(12)
O58B C58B C59B C60B -40(3)
C58B C59B C60B C61B 29(2)
C58B O58B C61B C60B -14(2)
Li2 O58B C61B C60B -146.6(17)
C59B C60B C61B O58B -9(2)
O62B Li2 O62A C62A 95.5(13)
O66A Li2 O62A C62A 172.7(6)
O58A Li2 O62A C62A 68.8(6)
O66B Li2 O62A C62A -179.7(5)
O58B Li2 O62A C62A 74.8(6)
C40 Li2 O62A C62A -72.2(6)
Li1 Li2 O62A C62A -27.7(6)
O62B Li2 O62A C65A -55.8(13)
O66A Li2 O62A C65A 21.4(9)
O58A Li2 O62A C65A -82.5(8)
O66B Li2 O62A C65A 29.0(9)
O58B Li2 O62A C65A -76.5(9)
C40 Li2 O62A C65A 136.5(8)
Li1 Li2 O62A C65A -179.0(8)
C65A O62A C62A C63A -28.2(8)
Li2 O62A C62A C63A 173.9(6)
O62A C62A C63A C64A 35.3(9)
C62A C63A C64A C65A -27.9(9)
C62A O62A C65A C64A 8.6(9)
Li2 O62A C65A C64A 163.5(7)
C63A C64A C65A O62A 13.1(10)
O66A Li2 O62B C62B 165.6(7)
O58A Li2 O62B C62B 63.5(7)
O66B Li2 O62B C62B 170.3(6)
O58B Li2 O62B C62B 70.5(7)
O62A Li2 O62B C62B -90.7(13)
C40 Li2 O62B C62B -76.8(7)
Li1 Li2 O62B C62B -30.4(7)
O66A Li2 O62B C65B -34.9(11)
O58A Li2 O62B C65B -137.0(10)
O66B Li2 O62B C65B -30.2(11)
O58B Li2 O62B C65B -130.0(10)
O62A Li2 O62B C65B 68.8(14)
C40 Li2 O62B C65B 82.7(11)
Li1 Li2 O62B C65B 129.1(10)
C65B O62B C62B C63B -22.8(12)
Li2 O62B C62B C63B 138.2(8)
O62B C62B C63B C64B 33.4(11)
C62B C63B C64B C65B -34.5(13)
C62B O62B C65B C64B 2.5(13)
Li2 O62B C65B C64B -156.9(9)
C63B C64B C65B O62B 19.1(13)
O62B Li2 O66A C69A 92.1(7)
O58A Li2 O66A C69A -176.8(6)
O66B Li2 O66A C69A -66(2)
O58B Li2 O66A C69A -164.6(7)
O62A Li2 O66A C69A 77.2(6)
C40 Li2 O66A C69A -34.1(7)
Li1 Li2 O66A C69A -51.8(12)
O62B Li2 O66A C66A -129.2(11)
O58A Li2 O66A C66A -38.1(12)
O66B Li2 O66A C66A 73(2)
O58B Li2 O66A C66A -25.8(11)
O62A Li2 O66A C66A -144.1(11)
C40 Li2 O66A C66A 104.6(10)
Li1 Li2 O66A C66A 87.0(13)
C69A O66A C66A C67A -10.8(15)
Li2 O66A C66A C67A -149.5(10)
O66A C66A C67A C68A 28.8(17)
C66A C67A C68A C69A -36.4(17)
C66A O66A C69A C68A -11.8(13)
Li2 O66A C69A C68A 130.4(9)
C67A C68A C69A O66A 29.0(14)
O62B Li2 O66B C66B -94.4(15)
O66A Li2 O66B C66B -72(2)
O58A Li2 O66B C66B 0.2(16)
O58B Li2 O66B C66B 10.7(16)
O62A Li2 O66B C66B -110.1(15)
C40 Li2 O66B C66B 138.1(14)
Li1 Li2 O66B C66B 118.2(14)
O62B Li2 O66B C69B 84.5(8)
O66A Li2 O66B C69B 107(2)
O58A Li2 O66B C69B 179.2(6)
O58B Li2 O66B C69B -170.3(7)
O62A Li2 O66B C69B 68.9(7)
C40 Li2 O66B C69B -42.9(8)
Li1 Li2 O66B C69B -62.8(10)
C69B O66B C66B C67B 15.3(14)
Li2 O66B C66B C67B -165.6(10)
O66B C66B C67B C68B 8.7(16)
C66B C67B C68B C69B -28.3(13)
C66B O66B C69B C68B -33.8(11)
Li2 O66B C69B C68B 146.9(8)
C67B C68B C69B O66B 38.8(11)
O70B Li4 O70A C73A -77(2)
C10 Li4 O70A C73A 50.7(8)
C20 Li4 O70A C73A -65.3(7)
C30 Li4 O70A C73A 173.5(6)
Li1 Li4 O70A C73A -124.6(6)
Li3 Li4 O70A C73A 108.5(7)
V2 Li4 O70A C73A -8.1(8)
O70B Li4 O70A C70A 68(2)
C10 Li4 O70A C70A -164.7(6)
C20 Li4 O70A C70A 79.3(7)
C30 Li4 O70A C70A -42.0(7)
Li1 Li4 O70A C70A 20.0(7)
Li3 Li4 O70A C70A -107.0(6)
V2 Li4 O70A C70A 136.5(6)
C73A O70A C70A C71A -0.3(9)
Li4 O70A C70A C71A -153.3(6)
O70A C70A C71A C72A 21.6(9)
C70A C71A C72A C73A -33.2(9)
C70A O70A C73A C72A -22.0(9)
Li4 O70A C73A C72A 125.6(8)
C71A C72A C73A O70A 35.3(9)
O70A Li4 O70B C73B 84(2)
C10 Li4 O70B C73B 24.4(11)
C20 Li4 O70B C73B -85.6(10)
C30 Li4 O70B C73B 159.0(9)
Li1 Li4 O70B C73B -141.3(10)
Li3 Li4 O70B C73B 89.5(10)
V2 Li4 O70B C73B -34.5(11)
O70A Li4 O70B C70B -70(2)
C10 Li4 O70B C70B -129.5(9)
C20 Li4 O70B C70B 120.5(9)
C30 Li4 O70B C70B 5.1(10)
Li1 Li4 O70B C70B 64.8(10)
Li3 Li4 O70B C70B -64.4(10)
V2 Li4 O70B C70B 171.6(8)
C73B O70B C70B C71B 24.0(13)
Li4 O70B C70B C71B -178.3(9)
O70B C70B C71B C72B -33.0(13)
C70B C71B C72B C73B 31.0(14)
C70B O70B C73B C72B -4.6(14)
Li4 O70B C73B C72B -159.7(10)
C71B C72B C73B O70B -16.5(14)
C77 O74 C74 C75B -18.6(14)
C77 O74 C74 C75A 17.0(4)
C75B C74 C75A C76 67.0(16)
O74 C74 C75A C76 -32.4(4)
O74 C74 C75B C76 24(2)
C75A C74 C75B C76 -67.8(18)
C74 C75A C76 C77 34.0(4)
C74 C75A C76 C75B -56.0(14)
C74 C75B C76 C75A 77.4(19)
C74 C75B C76 C77 -19.4(19)
C74 O74 C77 C76 5.3(4)
C75A C76 C77 O74 -25.4(4)
C75B C76 C77 O74 7.7(11)
